data_7025745
loop_
_publ_author_name
'Scott, Greig'
'McAnaw, Amelia'
'McKay, David'
'Boyd, Alan S. F.'
'Ellis, David'
'Rosair, Georgina M.'
'Macgregor, Stuart A.'
'Welch, Alan J.'
'Laschi, Franco'
'Rossi, Fulvio'
'Zanello, Piero'

_publ_section_title
;
 Supraicosahedral indenyl cobaltacarboranes.
;
_journal_issue 22
_journal_name_full 'Dalton transactions (Cambridge, England : 2003)'
_journal_page_first 5286
_journal_page_last 5300
_journal_paper_doi 10.1039/c003067h
_journal_volume 39
_journal_year 2010
_chemical_formula_moiety 'C13 H23 B10 Co'
_chemical_formula_sum 'C13 H23 B10 Co'
_chemical_formula_weight 346.34
_space_group_IT_number 15
_symmetry_cell_setting monoclinic
_symmetry_space_group_name_Hall '-C 2yc'
_symmetry_space_group_name_H-M 'C 1 2/c 1'
_atom_sites_solution_hydrogens geom
_atom_sites_solution_primary direct
_atom_sites_solution_secondary difmap
_audit_creation_method SHELXL-97
_cell_angle_alpha 90.00
_cell_angle_beta 100.226(4)
_cell_angle_gamma 90.00
_cell_formula_units_Z 16
_cell_length_a 56.627(8)
_cell_length_b 8.8716(10)
_cell_length_c 13.7968(19)
_cell_measurement_reflns_used 8572
_cell_measurement_temperature 100(2)
_cell_measurement_theta_max 25.43
_cell_measurement_theta_min 2.73
_cell_volume 6821.0(16)
_computing_cell_refinement 'Bruker SAINT'
_computing_data_collection 'Bruker APEX2'
_computing_data_reduction 'Bruker SAINT'
_computing_molecular_graphics 'Bruker SHELXTL'
_computing_publication_material 'Bruker SHELXTL'
_computing_structure_refinement 'SHELXL-97 (Sheldrick, 2008)'
_computing_structure_solution 'SHELXS-97 (Sheldrick, 2008)'
_diffrn_ambient_temperature 100(2)
_diffrn_measured_fraction_theta_full 0.999
_diffrn_measured_fraction_theta_max 0.991
_diffrn_measurement_device_type 'Bruker APEX-II CCD'
_diffrn_measurement_method '\f and \w scans'
_diffrn_radiation_monochromator graphite
_diffrn_radiation_source 'fine-focus sealed tube'
_diffrn_radiation_type MoK\a
_diffrn_radiation_wavelength 0.71073
_diffrn_reflns_av_R_equivalents 0.0744
_diffrn_reflns_av_sigmaI/netI 0.0500
_diffrn_reflns_limit_h_max 70
_diffrn_reflns_limit_h_min -70
_diffrn_reflns_limit_k_max 10
_diffrn_reflns_limit_k_min -11
_diffrn_reflns_limit_l_max 17
_diffrn_reflns_limit_l_min -17
_diffrn_reflns_number 55490
_diffrn_reflns_theta_full 25.00
_diffrn_reflns_theta_max 26.50
_diffrn_reflns_theta_min 2.32
_exptl_absorpt_coefficient_mu 0.995
_exptl_absorpt_correction_T_max 0.9613
_exptl_absorpt_correction_T_min 0.7716
_exptl_absorpt_correction_type multi-scan
_exptl_absorpt_process_details 'SADABS (Bruker, 2008)'
_exptl_crystal_colour red
_exptl_crystal_density_diffrn 1.349
_exptl_crystal_density_method 'not measured'
_exptl_crystal_description PLATE
_exptl_crystal_F_000 2848
_exptl_crystal_size_max 0.62
_exptl_crystal_size_mid 0.32
_exptl_crystal_size_min 0.04
_refine_diff_density_max 0.362
_refine_diff_density_min -0.373
_refine_diff_density_rms 0.066
_refine_ls_extinction_method none
_refine_ls_goodness_of_fit_ref 0.971
_refine_ls_hydrogen_treatment mixed
_refine_ls_matrix_type full
_refine_ls_number_parameters 517
_refine_ls_number_reflns 6994
_refine_ls_number_restraints 0
_refine_ls_restrained_S_all 0.971
_refine_ls_R_factor_all 0.0600
_refine_ls_R_factor_gt 0.0358
_refine_ls_shift/su_max 0.004
_refine_ls_shift/su_mean 0.000
_refine_ls_structure_factor_coef Fsqd
_refine_ls_weighting_details 'calc w=1/[\s^2^(Fo^2^)+(0.0514P)^2^+2.8265P] where P=(Fo^2^+2Fc^2^)/3'
_refine_ls_weighting_scheme calc
_refine_ls_wR_factor_gt 0.0830
_refine_ls_wR_factor_ref 0.0947
_reflns_number_gt 5251
_reflns_number_total 6994
_reflns_threshold_expression >2sigma(I)
_cod_data_source_file c003067h.txt
_cod_data_source_block x82710_0m
_cod_depositor_comments
;
The following automatic conversions were performed:

'_symmetry_cell_setting' value 'Monoclinic' changed to 'monoclinic'
according to /home/saulius/struct/CIF-dictionaries/cif_core.dic
dictionary named 'cif_core.dic' version 2.4.2 from 2011-04-26.

Automatic conversion script
Id: cif_fix_values 1891 2012-01-12 08:04:46Z andrius 
;
_cod_original_cell_volume 6821.0(15)
_cod_original_sg_symbol_H-M C2/c
_cod_database_code 7025745

loop_
_symmetry_equiv_pos_as_xyz
'x, y, z'
'-x, y, -z+1/2'
'x+1/2, y+1/2, z'
'-x+1/2, y+1/2, -z+1/2'
'-x, -y, -z'
'x, -y, z-1/2'
'-x+1/2, -y+1/2, -z'
'x+1/2, -y+1/2, z-1/2'

loop_
_atom_site_label
_atom_site_type_symbol
_atom_site_fract_x
_atom_site_fract_y
_atom_site_fract_z
_atom_site_U_iso_or_equiv
_atom_site_adp_type
_atom_site_occupancy
_atom_site_symmetry_multiplicity
_atom_site_calc_flag
_atom_site_refinement_flags
Co4A Co 0.948922(6) 0.15934(3) 0.35989(2) 0.01801(9) Uani 1 1 d .
C1A C 0.91226(4) 0.1440(3) 0.33829(17) 0.0217(5) Uani 1 1 d .
B2A B 0.91968(5) 0.0961(3) 0.2404(2) 0.0230(6) Uani 1 1 d .
H2A H 0.9155(4) -0.021(2) 0.2123(17) 0.017(6) Uiso 1 1 d .
B3A B 0.91866(5) 0.2963(3) 0.3886(2) 0.0209(6) Uani 1 1 d .
H3A H 0.9125(4) 0.321(2) 0.4556(17) 0.019(6) Uiso 1 1 d .
B5A B 0.90014(5) 0.2815(3) 0.2540(2) 0.0224(6) Uani 1 1 d .
H5A H 0.8807(5) 0.285(3) 0.2444(18) 0.031(7) Uiso 1 1 d .
B6A B 0.94571(5) 0.1850(3) 0.20189(19) 0.0216(6) Uani 1 1 d .
H6A H 0.9559(4) 0.104(3) 0.1634(18) 0.031(7) Uiso 1 1 d .
B7A B 0.94527(5) 0.3982(3) 0.3676(2) 0.0197(6) Uani 1 1 d .
H7A H 0.9531(4) 0.459(3) 0.4335(17) 0.021(6) Uiso 1 1 d .
C8A C 0.91707(4) 0.4485(3) 0.31129(17) 0.0208(5) Uani 1 1 d .
B9A B 0.91612(5) 0.2430(3) 0.1490(2) 0.0228(6) Uani 1 1 d .
H9A H 0.9058(4) 0.204(3) 0.0759(18) 0.027(7) Uiso 1 1 d .
B10A B 0.96003(5) 0.3380(3) 0.2721(2) 0.0202(6) Uani 1 1 d .
H10A H 0.9789(5) 0.358(3) 0.2776(18) 0.027(7) Uiso 1 1 d .
B11A B 0.91258(5) 0.4281(3) 0.1874(2) 0.0226(6) Uani 1 1 d .
H11A H 0.9001(4) 0.509(2) 0.1494(16) 0.015(6) Uiso 1 1 d .
B12A B 0.94045(5) 0.3694(3) 0.1569(2) 0.0212(6) Uani 1 1 d .
H12A H 0.9469(4) 0.403(3) 0.0937(18) 0.026(7) Uiso 1 1 d .
B13A B 0.94024(5) 0.4954(3) 0.2559(2) 0.0218(6) Uani 1 1 d .
H13A H 0.9451(5) 0.616(3) 0.2544(18) 0.031(7) Uiso 1 1 d .
C11A C 0.89656(5) 0.0394(3) 0.3869(2) 0.0297(6) Uani 1 1 d .
H11X H 0.8997 0.0562 0.4583 0.045 Uiso 1 1 calc R
H11Y H 0.9002 -0.0656 0.3731 0.045 Uiso 1 1 calc R
H11C H 0.8796 0.0600 0.3607 0.045 Uiso 1 1 calc R
C40A C 0.98359(4) 0.1485(3) 0.45096(17) 0.0215(5) Uani 1 1 d .
C41A C 0.98063(5) 0.0473(3) 0.36804(18) 0.0287(6) Uani 1 1 d .
H41A H 0.9908 0.0452 0.3157 0.034 Uiso 1 1 calc R
C42A C 0.96218(5) -0.0561(3) 0.37733(18) 0.0284(6) Uani 1 1 d .
H42A H 0.9570 -0.1432 0.3326 0.034 Uiso 1 1 calc R
C43A C 0.95232(5) -0.0150(3) 0.46110(18) 0.0244(6) Uani 1 1 d .
H43A H 0.9388 -0.0674 0.4849 0.029 Uiso 1 1 calc R
C44A C 0.96569(4) 0.1094(3) 0.50841(16) 0.0188(5) Uani 1 1 d .
C45A C 0.96390(4) 0.1942(3) 0.59468(16) 0.0206(5) Uani 1 1 d .
H45A H 0.9516 0.1737 0.6316 0.025 Uiso 1 1 calc R
C46A C 0.98025(4) 0.3050(3) 0.62253(18) 0.0248(6) Uani 1 1 d .
H46A H 0.9795 0.3608 0.6807 0.030 Uiso 1 1 calc R
C47A C 0.99846(4) 0.3396(3) 0.56654(19) 0.0267(6) Uani 1 1 d .
H47A H 1.0098 0.4163 0.5894 0.032 Uiso 1 1 calc R
C48A C 1.00005(4) 0.2664(3) 0.48190(19) 0.0264(6) Uani 1 1 d .
H48A H 1.0119 0.2934 0.4442 0.032 Uiso 1 1 calc R
C81A C 0.90374(5) 0.5787(3) 0.34962(18) 0.0282(6) Uani 1 1 d .
H81A H 0.9105 0.5968 0.4191 0.042 Uiso 1 1 calc R
H81B H 0.8867 0.5532 0.3430 0.042 Uiso 1 1 calc R
H81C H 0.9055 0.6698 0.3113 0.042 Uiso 1 1 calc R
Co4B Co 0.804153(6) 0.49160(3) 0.00938(2) 0.01900(10) Uani 1 1 d .
C1B C 0.83949(4) 0.4891(3) -0.00377(18) 0.0217(5) Uani 1 1 d .
B2B B 0.82621(5) 0.5458(3) -0.1036(2) 0.0243(6) Uani 1 1 d .
H2B H 0.8282(4) 0.482(3) -0.1669(19) 0.029(7) Uiso 1 1 d .
B3B B 0.83840(5) 0.5641(3) 0.0953(2) 0.0227(6) Uani 1 1 d .
H3B H 0.8483(4) 0.517(2) 0.1631(18) 0.021(6) Uiso 1 1 d .
B5B B 0.84928(5) 0.6735(3) -0.0125(2) 0.0246(6) Uani 1 1 d .
H5B H 0.8681(5) 0.676(3) -0.0086(19) 0.036(8) Uiso 1 1 d .
B6B B 0.79937(5) 0.6589(3) -0.1077(2) 0.0248(6) Uani 1 1 d .
H6B H 0.7857(4) 0.634(2) -0.1741(17) 0.021(6) Uiso 1 1 d .
B7B B 0.81178(5) 0.6736(3) 0.1110(2) 0.0240(6) Uani 1 1 d .
H7B H 0.8084(4) 0.664(3) 0.1864(18) 0.026(7) Uiso 1 1 d .
C8B C 0.83785(4) 0.7582(3) 0.09462(18) 0.0240(5) Uani 1 1 d .
B9B B 0.82683(6) 0.7487(3) -0.1169(2) 0.0271(7) Uani 1 1 d .
H9B H 0.8320(4) 0.794(2) -0.1865(17) 0.018(6) Uiso 1 1 d .
B10B B 0.79076(5) 0.7175(3) 0.0042(2) 0.0262(7) Uani 1 1 d .
H10B H 0.7725(5) 0.735(3) 0.0105(19) 0.038(8) Uiso 1 1 d .
B11B B 0.83527(5) 0.8570(3) -0.0111(2) 0.0241(6) Uani 1 1 d .
H11B H 0.8475(4) 0.962(3) -0.0100(17) 0.023(6) Uiso 1 1 d .
B12B B 0.80458(6) 0.8463(3) -0.0687(2) 0.0294(7) Uani 1 1 d .
H12B H 0.7947(4) 0.945(3) -0.1090(18) 0.030(7) Uiso 1 1 d .
B13B B 0.81203(5) 0.8532(3) 0.0604(2) 0.0265(7) Uani 1 1 d .
H13B H 0.8091(4) 0.953(3) 0.1072(18) 0.028(7) Uiso 1 1 d .
C11B C 0.85599(5) 0.3536(3) -0.00097(19) 0.0285(6) Uani 1 1 d .
H11D H 0.8724 0.3880 -0.0016 0.043 Uiso 1 1 calc R
H11E H 0.8506 0.2899 -0.0587 0.043 Uiso 1 1 calc R
H11F H 0.8556 0.2954 0.0591 0.043 Uiso 1 1 calc R
C40B C 0.76867(4) 0.3986(3) -0.02043(19) 0.0238(6) Uani 1 1 d .
C41B C 0.77852(5) 0.4144(3) 0.08309(19) 0.0289(6) Uani 1 1 d .
H41B H 0.7711 0.4731 0.1319 0.035 Uiso 1 1 calc R
C42B C 0.79892(5) 0.3224(3) 0.10530(19) 0.0301(6) Uani 1 1 d .
H42B H 0.8086 0.3057 0.1724 0.036 Uiso 1 1 calc R
C43B C 0.80342(5) 0.2575(3) 0.01697(19) 0.0260(6) Uani 1 1 d .
H43B H 0.8170 0.1884 0.0107 0.031 Uiso 1 1 calc R
C44B C 0.78452(4) 0.3015(3) -0.06157(18) 0.0214(5) Uani 1 1 d .
C45B C 0.77948(5) 0.2644(3) -0.16274(18) 0.0276(6) Uani 1 1 d .
H45B H 0.7901 0.2025 -0.1913 0.033 Uiso 1 1 calc R
C46B C 0.75911(5) 0.3194(3) -0.2182(2) 0.0345(7) Uani 1 1 d .
H46B H 0.7554 0.2942 -0.2861 0.041 Uiso 1 1 calc R
C47B C 0.74321(5) 0.4139(3) -0.1768(2) 0.0374(7) Uani 1 1 d .
H47B H 0.7290 0.4490 -0.2178 0.045 Uiso 1 1 calc R
C48B C 0.74767(5) 0.4555(3) -0.0810(2) 0.0332(7) Uani 1 1 d .
H48B H 0.7371 0.5208 -0.0550 0.040 Uiso 1 1 calc R
C81B C 0.85552(5) 0.8220(3) 0.18132(19) 0.0328(6) Uani 1 1 d .
H81D H 0.8719 0.7987 0.1729 0.049 Uiso 1 1 calc R
H81E H 0.8524 0.7768 0.2427 0.049 Uiso 1 1 calc R
H81F H 0.8535 0.9316 0.1840 0.049 Uiso 1 1 calc R

loop_
_atom_site_aniso_label
_atom_site_aniso_U_11
_atom_site_aniso_U_22
_atom_site_aniso_U_33
_atom_site_aniso_U_23
_atom_site_aniso_U_13
_atom_site_aniso_U_12
Co4A 0.02101(18) 0.01891(17) 0.01450(17) 0.00103(13) 0.00423(13) 0.00363(13)
C1A 0.0207(13) 0.0237(13) 0.0205(12) 0.0034(10) 0.0030(10) 0.0008(10)
B2A 0.0243(16) 0.0202(14) 0.0232(15) 0.0024(12) 0.0008(12) 0.0003(12)
B3A 0.0176(14) 0.0257(15) 0.0197(14) 0.0015(12) 0.0045(11) 0.0043(11)
B5A 0.0205(15) 0.0246(15) 0.0214(15) -0.0013(12) 0.0020(12) 0.0024(12)
B6A 0.0263(16) 0.0254(15) 0.0133(13) -0.0003(11) 0.0045(11) 0.0030(12)
B7A 0.0212(15) 0.0188(13) 0.0188(14) 0.0000(11) 0.0027(11) -0.0002(11)
C8A 0.0216(13) 0.0194(12) 0.0211(13) -0.0017(10) 0.0028(10) 0.0050(10)
B9A 0.0258(16) 0.0242(15) 0.0176(14) -0.0034(12) 0.0022(12) 0.0024(12)
B10A 0.0196(15) 0.0235(14) 0.0180(14) 0.0031(11) 0.0046(11) 0.0021(12)
B11A 0.0258(16) 0.0228(15) 0.0182(14) 0.0028(12) 0.0018(12) 0.0035(12)
B12A 0.0250(15) 0.0239(15) 0.0153(14) 0.0026(11) 0.0055(11) 0.0022(12)
B13A 0.0235(15) 0.0218(14) 0.0206(14) 0.0012(12) 0.0053(12) 0.0010(12)
C11A 0.0284(15) 0.0301(14) 0.0312(15) 0.0027(12) 0.0071(12) -0.0044(11)
C40A 0.0201(13) 0.0258(13) 0.0185(12) 0.0062(10) 0.0035(10) 0.0093(10)
C41A 0.0343(16) 0.0329(15) 0.0190(13) 0.0057(11) 0.0053(11) 0.0187(12)
C42A 0.0427(17) 0.0191(13) 0.0200(13) 0.0002(10) -0.0034(12) 0.0131(12)
C43A 0.0286(14) 0.0189(13) 0.0238(13) 0.0047(10) -0.0002(11) 0.0020(10)
C44A 0.0226(13) 0.0179(12) 0.0149(12) 0.0035(9) 0.0005(10) 0.0030(10)
C45A 0.0239(13) 0.0239(13) 0.0138(12) 0.0035(10) 0.0030(10) 0.0045(10)
C46A 0.0288(15) 0.0238(13) 0.0202(13) -0.0007(10) -0.0003(11) 0.0070(11)
C47A 0.0212(14) 0.0241(13) 0.0310(15) 0.0082(11) -0.0058(11) -0.0018(11)
C48A 0.0179(13) 0.0310(14) 0.0304(15) 0.0143(12) 0.0049(11) 0.0039(11)
C81A 0.0318(15) 0.0279(14) 0.0245(14) -0.0032(11) 0.0043(11) 0.0085(12)
Co4B 0.01941(18) 0.01981(18) 0.01854(18) 0.00179(13) 0.00544(13) -0.00119(13)
C1B 0.0167(12) 0.0251(13) 0.0234(13) -0.0006(10) 0.0041(10) -0.0008(10)
B2B 0.0225(16) 0.0307(16) 0.0209(15) 0.0012(13) 0.0075(12) -0.0045(12)
B3B 0.0209(15) 0.0266(15) 0.0207(15) 0.0005(12) 0.0040(12) -0.0005(12)
B5B 0.0223(16) 0.0294(16) 0.0229(15) -0.0020(13) 0.0063(12) -0.0045(13)
B6B 0.0220(15) 0.0238(15) 0.0265(16) 0.0066(13) -0.0011(12) -0.0006(12)
B7B 0.0243(16) 0.0241(15) 0.0259(16) 0.0010(12) 0.0104(12) 0.0005(12)
C8B 0.0254(14) 0.0249(13) 0.0215(13) -0.0004(11) 0.0034(10) 0.0002(11)
B9B 0.0279(17) 0.0303(16) 0.0211(15) 0.0061(13) -0.0009(12) -0.0088(13)
B10B 0.0203(16) 0.0203(15) 0.0385(18) -0.0009(13) 0.0062(13) 0.0009(12)
B11B 0.0261(16) 0.0219(15) 0.0234(15) 0.0029(12) 0.0021(12) -0.0048(12)
B12B 0.0294(17) 0.0214(15) 0.0356(18) 0.0065(13) 0.0012(14) -0.0022(13)
B13B 0.0240(16) 0.0215(15) 0.0341(17) 0.0011(13) 0.0054(13) -0.0006(12)
C11B 0.0249(14) 0.0304(14) 0.0314(15) -0.0035(12) 0.0080(11) 0.0043(11)
C40B 0.0221(14) 0.0203(12) 0.0314(15) -0.0002(11) 0.0115(11) -0.0062(10)
C41B 0.0353(16) 0.0270(14) 0.0295(15) -0.0048(12) 0.0196(12) -0.0117(12)
C42B 0.0393(17) 0.0251(14) 0.0254(14) 0.0081(11) 0.0045(12) -0.0086(12)
C43B 0.0262(14) 0.0188(12) 0.0325(15) 0.0065(11) 0.0038(11) -0.0016(11)
C44B 0.0202(13) 0.0176(12) 0.0277(14) 0.0023(10) 0.0075(10) -0.0043(10)
C45B 0.0362(16) 0.0215(13) 0.0273(14) -0.0032(11) 0.0115(12) -0.0099(11)
C46B 0.0409(18) 0.0331(16) 0.0262(15) 0.0029(12) -0.0027(13) -0.0173(13)
C47B 0.0225(15) 0.0294(15) 0.055(2) 0.0143(14) -0.0087(13) -0.0067(12)
C48B 0.0205(14) 0.0211(13) 0.058(2) -0.0014(13) 0.0074(13) -0.0032(11)
C81B 0.0312(16) 0.0351(15) 0.0295(15) -0.0003(12) -0.0016(12) -0.0013(12)

loop_
_atom_type_symbol
_atom_type_description
_atom_type_scat_dispersion_real
_atom_type_scat_dispersion_imag
_atom_type_scat_source
C C 0.0033 0.0016 'International Tables Vol C Tables 4.2.6.8 and 6.1.1.4'
H H 0.0000 0.0000 'International Tables Vol C Tables 4.2.6.8 and 6.1.1.4'
B B 0.0013 0.0007 'International Tables Vol C Tables 4.2.6.8 and 6.1.1.4'
Co Co 0.3494 0.9721 'International Tables Vol C Tables 4.2.6.8 and 6.1.1.4'

loop_
_geom_angle_atom_site_label_1
_geom_angle_atom_site_label_2
_geom_angle_atom_site_label_3
_geom_angle
C41A Co4A C1A 146.70(10)
C41A Co4A C42A 40.42(11)
C1A Co4A C42A 107.19(10)
C41A Co4A C43A 67.84(10)
C1A Co4A C43A 91.09(10)
C42A Co4A C43A 40.23(10)
C41A Co4A B7A 125.03(11)
C1A Co4A B7A 88.18(10)
C42A Co4A B7A 162.93(11)
C43A Co4A B7A 134.98(10)
C41A Co4A C40A 40.28(9)
C1A Co4A C40A 152.13(9)
C42A Co4A C40A 67.07(10)
C43A Co4A C40A 66.68(9)
B7A Co4A C40A 95.88(10)
C41A Co4A C44A 67.07(9)
C1A Co4A C44A 112.98(9)
C42A Co4A C44A 66.74(9)
C43A Co4A C44A 39.58(9)
B7A Co4A C44A 100.83(10)
C40A Co4A C44A 39.17(8)
C41A Co4A B10A 92.72(11)
C1A Co4A B10A 110.87(10)
C42A Co4A B10A 127.85(11)
C43A Co4A B10A 158.01(11)
B7A Co4A B10A 48.57(10)
C40A Co4A B10A 91.96(10)
C44A Co4A B10A 124.37(10)
C41A Co4A B6A 91.30(10)
C1A Co4A B6A 87.63(10)
C42A Co4A B6A 100.35(10)
C43A Co4A B6A 137.59(10)
B7A Co4A B6A 87.36(11)
C40A Co4A B6A 120.04(10)
C44A Co4A B6A 157.83(10)
B10A Co4A B6A 48.55(11)
C41A Co4A B2A 117.20(11)
C1A Co4A B2A 42.52(10)
C42A Co4A B2A 93.53(10)
C43A Co4A B2A 106.46(10)
B7A Co4A B2A 102.99(10)
C40A Co4A B2A 157.39(10)
C44A Co4A B2A 144.32(10)
B10A Co4A B2A 91.29(11)
B6A Co4A B2A 49.70(11)
C41A Co4A B3A 165.74(10)
C1A Co4A B3A 42.18(10)
C42A Co4A B3A 140.90(11)
C43A Co4A B3A 105.91(10)
B7A Co4A B3A 49.84(10)
C40A Co4A B3A 125.76(10)
C44A Co4A B3A 99.75(10)
B10A Co4A B3A 90.55(10)
B6A Co4A B3A 101.22(11)
B2A Co4A B3A 76.56(11)
C11A C1A B3A 116.6(2)
C11A C1A B2A 119.3(2)
B3A C1A B2A 124.1(2)
C11A C1A B5A 122.1(2)
B3A C1A B5A 73.67(17)
B2A C1A B5A 75.21(17)
C11A C1A Co4A 129.24(18)
B3A C1A Co4A 73.96(14)
B2A C1A Co4A 73.68(14)
B5A C1A Co4A 108.66(15)
C1A B2A B9A 113.5(2)
C1A B2A B6A 119.6(2)
B9A B2A B6A 58.70(15)
C1A B2A B5A 56.83(15)
B9A B2A B5A 58.51(15)
B6A B2A B5A 99.15(18)
C1A B2A Co4A 63.80(14)
B9A B2A Co4A 108.50(16)
B6A B2A Co4A 64.46(12)
B5A B2A Co4A 94.33(14)
C1A B2A H2A 118.9(12)
B9A B2A H2A 116.0(12)
B6A B2A H2A 115.6(12)
B5A B2A H2A 134.8(12)
Co4A B2A H2A 125.7(12)
C1A B3A C8A 115.5(2)
C1A B3A B7A 120.0(2)
C8A B3A B7A 57.57(15)
C1A B3A B5A 58.00(15)
C8A B3A B5A 60.33(14)
B7A B3A B5A 101.52(18)
C1A B3A Co4A 63.87(13)
C8A B3A Co4A 106.28(15)
B7A B3A Co4A 63.37(12)
B5A B3A Co4A 95.45(14)
C1A B3A H3A 119.1(12)
C8A B3A H3A 112.9(12)
B7A B3A H3A 116.2(12)
B5A B3A H3A 129.1(13)
Co4A B3A H3A 131.0(12)
C1A B5A B11A 134.6(2)
C1A B5A C8A 99.30(18)
B11A B5A C8A 54.92(14)
C1A B5A B9A 101.69(18)
B11A B5A B9A 56.72(15)
C8A B5A B9A 100.97(18)
C1A B5A B3A 48.34(13)
B11A B5A B3A 103.97(19)
C8A B5A B3A 53.04(13)
B9A B5A B3A 119.55(19)
C1A B5A B2A 47.96(13)
B11A B5A B2A 105.73(18)
C8A B5A B2A 116.11(18)
B9A B5A B2A 55.16(14)
B3A B5A B2A 86.13(16)
C1A B5A H5A 111.7(13)
B11A B5A H5A 113.5(13)
C8A B5A H5A 117.8(13)
B9A B5A H5A 122.0(13)
B3A B5A H5A 118.2(13)
B2A B5A H5A 125.0(13)
B12A B6A B10A 60.91(16)
B12A B6A B9A 59.85(16)
B10A B6A B9A 107.95(19)
B12A B6A B2A 114.2(2)
B10A B6A B2A 118.93(19)
B9A B6A B2A 59.78(16)
B12A B6A Co4A 115.61(16)
B10A B6A Co4A 65.39(12)
B9A B6A Co4A 110.36(16)
B2A B6A Co4A 65.85(12)
B12A B6A H6A 120.2(13)
B10A B6A H6A 121.8(13)
B9A B6A H6A 121.4(13)
B2A B6A H6A 111.9(13)
Co4A B6A H6A 117.0(13)
C8A B7A B13A 58.37(15)
C8A B7A B10A 105.57(19)
B13A B7A B10A 60.96(16)
C8A B7A B3A 57.97(15)
B13A B7A B3A 112.1(2)
B10A B7A B3A 118.9(2)
C8A B7A Co4A 109.18(16)
B13A B7A Co4A 116.68(17)
B10A B7A Co4A 66.37(13)
B3A B7A Co4A 66.79(12)
C8A B7A H7A 117.4(12)
B13A B7A H7A 118.2(12)
B10A B7A H7A 127.0(12)
B3A B7A H7A 109.9(12)
Co4A B7A H7A 120.7(12)
C81A C8A B13A 116.4(2)
C81A C8A B11A 115.86(19)
B13A C8A B11A 63.72(16)
C81A C8A B7A 121.4(2)
B13A C8A B7A 61.95(16)
B11A C8A B7A 113.11(19)
C81A C8A B3A 110.8(2)
B13A C8A B3A 121.23(19)
B11A C8A B3A 121.77(19)
B7A C8A B3A 64.46(15)
C81A C8A B5A 120.0(2)
B13A C8A B5A 112.81(18)
B11A C8A B5A 60.85(15)
B7A C8A B5A 110.75(18)
B3A C8A B5A 66.63(15)
B11A B9A B12A 60.95(16)
B11A B9A B6A 107.3(2)
B12A B9A B6A 59.38(16)
B11A B9A B2A 118.2(2)
B12A B9A B2A 115.3(2)
B6A B9A B2A 61.52(16)
B11A B9A B5A 59.80(15)
B12A B9A B5A 108.40(19)
B6A B9A B5A 106.51(19)
B2A B9A B5A 66.33(16)
B11A B9A H9A 119.2(12)
B12A B9A H9A 121.7(12)
B6A B9A H9A 125.5(12)
B2A B9A H9A 112.5(12)
B5A B9A H9A 120.2(12)
B7A B10A B6A 114.0(2)
B7A B10A B13A 58.98(15)
B6A B10A B13A 108.3(2)
B7A B10A B12A 108.34(19)
B6A B10A B12A 58.96(15)
B13A B10A B12A 59.31(15)
B7A B10A Co4A 65.06(12)
B6A B10A Co4A 66.07(13)
B13A B10A Co4A 114.02(16)
B12A B10A Co4A 114.61(17)
B7A B10A H10A 119.7(13)
B6A B10A H10A 121.1(13)
B13A B10A H10A 118.5(13)
B12A B10A H10A 119.3(13)
Co4A B10A H10A 117.9(13)
C8A B11A B9A 113.7(2)
C8A B11A B12A 106.79(19)
B9A B11A B12A 59.98(16)
C8A B11A B13A 57.86(15)
B9A B11A B13A 109.8(2)
B12A B11A B13A 59.44(16)
C8A B11A B5A 64.23(15)
B9A B11A B5A 63.48(16)
B12A B11A B5A 110.5(2)
B13A B11A B5A 110.9(2)
C8A B11A H11A 112.8(12)
B9A B11A H11A 125.4(12)
B12A B11A H11A 127.9(12)
B13A B11A H11A 118.4(12)
B5A B11A H11A 116.4(12)
B6A B12A B9A 60.78(16)
B6A B12A B13A 109.89(19)
B9A B12A B13A 109.7(2)
B6A B12A B11A 106.92(19)
B9A B12A B11A 59.07(16)
B13A B12A B11A 60.31(16)
B6A B12A B10A 60.14(15)
B9A B12A B10A 108.07(19)
B13A B12A B10A 60.04(16)
B11A B12A B10A 105.75(19)
B6A B12A H12A 119.7(13)
B9A B12A H12A 120.8(13)
B13A B12A H12A 121.1(13)
B11A B12A H12A 124.7(13)
B10A B12A H12A 122.0(14)
C8A B13A B7A 59.68(15)
C8A B13A B12A 107.9(2)
B7A B13A B12A 110.3(2)
C8A B13A B10A 105.88(19)
B7A B13A B10A 60.07(15)
B12A B13A B10A 60.65(16)
C8A B13A B11A 58.41(15)
B7A B13A B11A 107.07(19)
B12A B13A B11A 60.25(16)
B10A B13A B11A 106.17(19)
C8A B13A H13A 117.7(13)
B7A B13A H13A 119.5(13)
B12A B13A H13A 124.1(13)
B10A B13A H13A 127.4(13)
B11A B13A H13A 120.8(13)
C1A C11A H11X 109.5
C1A C11A H11Y 109.5
H11X C11A H11Y 109.5
C1A C11A H11C 109.5
H11X C11A H11C 109.5
H11Y C11A H11C 109.5
C48A C40A C44A 120.3(2)
C48A C40A C41A 132.7(2)
C44A C40A C41A 107.1(2)
C48A C40A Co4A 129.15(17)
C44A C40A Co4A 70.76(13)
C41A C40A Co4A 66.17(13)
C42A C41A C40A 108.4(2)
C42A C41A Co4A 70.30(15)
C40A C41A Co4A 73.55(14)
C42A C41A H41A 125.7
C40A C41A H41A 125.7
Co4A C41A H41A 125.7
C41A C42A C43A 108.2(2)
C41A C42A Co4A 69.28(14)
C43A C42A Co4A 70.58(14)
C41A C42A H42A 125.9
C43A C42A H42A 125.9
Co4A C42A H42A 125.9
C42A C43A C44A 108.5(2)
C42A C43A Co4A 69.19(14)
C44A C43A Co4A 73.09(13)
C42A C43A H43A 125.7
C44A C43A H43A 125.7
Co4A C43A H43A 125.7
C45A C44A C43A 132.7(2)
C45A C44A C40A 119.7(2)
C43A C44A C40A 107.7(2)
C45A C44A Co4A 127.07(16)
C43A C44A Co4A 67.33(13)
C40A C44A Co4A 70.07(13)
C46A C45A C44A 118.1(2)
C46A C45A H45A 120.9
C44A C45A H45A 120.9
C45A C46A C47A 121.6(2)
C45A C46A H46A 119.2
C47A C46A H46A 119.2
C48A C47A C46A 121.9(2)
C48A C47A H47A 119.0
C46A C47A H47A 119.0
C47A C48A C40A 118.3(2)
C47A C48A H48A 120.9
C40A C48A H48A 120.9
C8A C81A H81A 109.5
C8A C81A H81B 109.5
H81A C81A H81B 109.5
C8A C81A H81C 109.5
H81A C81A H81C 109.5
H81B C81A H81C 109.5
C41B Co4B C1B 147.04(11)
C41B Co4B C42B 40.12(11)
C1B Co4B C42B 107.75(10)
C41B Co4B C43B 67.43(10)
C1B Co4B C43B 91.29(10)
C42B Co4B C43B 39.88(10)
C41B Co4B B7B 90.32(10)
C1B Co4B B7B 88.81(10)
C42B Co4B B7B 99.52(11)
C43B Co4B B7B 136.62(11)
C41B Co4B B10B 92.97(11)
C1B Co4B B10B 110.75(10)
C42B Co4B B10B 127.90(11)
C43B Co4B B10B 157.93(11)
B7B Co4B B10B 48.81(11)
C41B Co4B C40B 40.37(10)
C1B Co4B C40B 151.56(9)
C42B Co4B C40B 66.76(10)
C43B Co4B C40B 66.36(10)
B7B Co4B C40B 119.42(10)
B10B Co4B C40B 92.26(11)
C41B Co4B C44B 66.88(9)
C1B Co4B C44B 112.69(9)
C42B Co4B C44B 66.41(10)
C43B Co4B C44B 39.55(9)
B7B Co4B C44B 156.74(10)
B10B Co4B C44B 124.49(10)
C40B Co4B C44B 38.91(9)
C41B Co4B B6B 126.55(11)
C1B Co4B B6B 86.33(10)
C42B Co4B B6B 164.29(11)
C43B Co4B B6B 135.88(11)
B7B Co4B B6B 87.43(11)
B10B Co4B B6B 48.65(11)
C40B Co4B B6B 97.55(10)
C44B Co4B B6B 102.16(10)
C41B Co4B B3B 118.15(11)
C1B Co4B B3B 42.36(10)
C42B Co4B B3B 94.65(11)
C43B Co4B B3B 106.90(10)
B7B Co4B B3B 50.41(11)
B10B Co4B B3B 91.00(11)
C40B Co4B B3B 158.42(10)
C44B Co4B B3B 144.46(10)
B6B Co4B B3B 100.59(11)
C41B Co4B B2B 165.09(11)
C1B Co4B B2B 41.93(10)
C42B Co4B B2B 140.74(11)
C43B Co4B B2B 105.71(11)
B7B Co4B B2B 102.96(11)
B10B Co4B B2B 90.81(11)
C40B Co4B B2B 125.09(10)
C44B Co4B B2B 99.21(10)
B6B Co4B B2B 48.78(11)
B3B Co4B B2B 76.17(11)
C11B C1B B2B 119.0(2)
C11B C1B B3B 116.3(2)
B2B C1B B3B 124.7(2)
C11B C1B B5B 123.0(2)
B2B C1B B5B 74.98(18)
B3B C1B B5B 73.55(17)
C11B C1B Co4B 127.91(17)
B2B C1B Co4B 75.16(14)
B3B C1B Co4B 73.76(14)
B5B C1B Co4B 109.01(15)
C1B B2B B9B 113.7(2)
C1B B2B B6B 119.0(2)
B9B B2B B6B 58.51(16)
C1B B2B B5B 57.21(16)
B9B B2B B5B 58.49(15)
B6B B2B B5B 99.00(19)
C1B B2B Co4B 62.92(13)
B9B B2B Co4B 108.08(17)
B6B B2B Co4B 64.43(13)
B5B B2B Co4B 93.89(14)
C1B B2B H2B 117.2(14)
B9B B2B H2B 116.1(13)
B6B B2B H2B 118.6(14)
B5B B2B H2B 131.8(14)
Co4B B2B H2B 128.1(13)
C1B B3B C8B 115.6(2)
C1B B3B B7B 119.9(2)
C8B B3B B7B 57.17(15)
C1B B3B B5B 58.04(15)
C8B B3B B5B 60.63(15)
B7B B3B B5B 101.64(19)
C1B B3B Co4B 63.88(14)
C8B B3B Co4B 106.15(16)
B7B B3B Co4B 63.35(13)
B5B B3B Co4B 95.85(15)
C1B B3B H3B 120.3(12)
C8B B3B H3B 113.4(12)
B7B B3B H3B 114.3(13)
B5B B3B H3B 131.3(13)
Co4B B3B H3B 128.8(12)
C1B B5B B11B 134.4(2)
C1B B5B B9B 101.99(19)
B11B B5B B9B 56.49(16)
C1B B5B C8B 99.45(18)
B11B B5B C8B 54.41(14)
B9B B5B C8B 100.48(19)
C1B B5B B3B 48.40(14)
B11B B5B B3B 103.83(19)
B9B B5B B3B 119.9(2)
C8B B5B B3B 53.28(13)
C1B B5B B2B 47.82(14)
B11B B5B B2B 106.1(2)
B9B B5B B2B 55.75(15)
C8B B5B B2B 116.45(18)
B3B B5B B2B 86.47(16)
C1B B5B H5B 110.4(14)
B11B B5B H5B 114.7(14)
B9B B5B H5B 125.0(14)
C8B B5B H5B 115.9(14)
B3B B5B H5B 114.9(14)
B2B B5B H5B 125.8(14)
B12B B6B B9B 59.63(17)
B12B B6B B10B 60.94(17)
B9B B6B B10B 108.1(2)
B12B B6B B2B 114.8(2)
B9B B6B B2B 60.64(17)
B10B B6B B2B 119.5(2)
B12B B6B Co4B 115.26(18)
B9B B6B Co4B 111.39(17)
B10B B6B Co4B 64.64(13)
B2B B6B Co4B 66.79(13)
B12B B6B H6B 119.9(12)
B9B B6B H6B 121.6(12)
B10B B6B H6B 121.1(12)
B2B B6B H6B 111.7(12)
Co4B B6B H6B 116.7(12)
C8B B7B B13B 58.36(16)
C8B B7B B10B 105.3(2)
B13B B7B B10B 61.04(17)
C8B B7B B3B 58.01(15)
B13B B7B B3B 111.8(2)
B10B B7B B3B 117.7(2)
C8B B7B Co4B 108.99(16)
B13B B7B Co4B 116.43(18)
B10B B7B Co4B 65.84(13)
B3B B7B Co4B 66.24(13)
C8B B7B H7B 117.4(13)
B13B B7B H7B 117.7(12)
B10B B7B H7B 127.1(13)
B3B B7B H7B 111.0(13)
Co4B B7B H7B 121.3(12)
C81B C8B B13B 116.8(2)
C81B C8B B11B 115.4(2)
B13B C8B B11B 63.83(17)
C81B C8B B7B 121.5(2)
B13B C8B B7B 61.83(16)
B11B C8B B7B 113.5(2)
C81B C8B B3B 111.0(2)
B13B C8B B3B 121.1(2)
B11B C8B B3B 121.6(2)
B7B C8B B3B 64.82(16)
C81B C8B B5B 119.8(2)
B13B C8B B5B 112.63(19)
B11B C8B B5B 60.98(16)
B7B C8B B5B 110.85(19)
B3B C8B B5B 66.10(15)
B11B B9B B12B 61.25(18)
B11B B9B B6B 107.6(2)
B12B B9B B6B 59.75(17)
B11B B9B B2B 118.1(2)
B12B B9B B2B 115.1(2)
B6B B9B B2B 60.85(16)
B11B B9B B5B 60.18(16)
B12B B9B B5B 108.7(2)
B6B B9B B5B 105.70(19)
B2B B9B B5B 65.76(17)
B11B B9B H9B 116.3(11)
B12B B9B H9B 117.3(11)
B6B B9B H9B 125.8(12)
B2B B9B H9B 117.0(11)
B5B B9B H9B 122.8(12)
B7B B10B B6B 114.3(2)
B7B B10B B13B 58.81(16)
B6B B10B B13B 107.9(2)
B7B B10B B12B 108.2(2)
B6B B10B B12B 58.92(16)
B13B B10B B12B 58.94(17)
B7B B10B Co4B 65.35(13)
B6B B10B Co4B 66.71(13)
B13B B10B Co4B 114.24(18)
B12B B10B Co4B 115.35(18)
B7B B10B H10B 119.1(14)
B6B B10B H10B 122.3(14)
B13B B10B H10B 117.2(14)
B12B B10B H10B 118.6(14)
Co4B B10B H10B 118.7(14)
C8B B11B B9B 114.0(2)
C8B B11B B13B 57.96(16)
B9B B11B B13B 109.5(2)
C8B B11B B12B 106.6(2)
B9B B11B B12B 59.70(17)
B13B B11B B12B 59.16(17)
C8B B11B B5B 64.62(16)
B9B B11B B5B 63.33(17)
B13B B11B B5B 110.9(2)
B12B B11B B5B 110.0(2)
C8B B11B H11B 116.5(12)
B9B B11B H11B 122.0(12)
B13B B11B H11B 120.4(12)
B12B B11B H11B 125.6(12)
B5B B11B H11B 117.4(12)
B9B B12B B6B 60.62(17)
B9B B12B B13B 110.0(2)
B6B B12B B13B 109.9(2)
B9B B12B B11B 59.05(17)
B6B B12B B11B 106.6(2)
B13B B12B B11B 60.39(17)
B9B B12B B10B 108.2(2)
B6B B12B B10B 60.14(16)
B13B B12B B10B 60.20(17)
B11B B12B B10B 105.8(2)
B9B B12B H12B 121.6(13)
B6B B12B H12B 122.8(13)
B13B B12B H12B 118.6(13)
B11B B12B H12B 122.4(13)
B10B B12B H12B 122.8(13)
C8B B13B B7B 59.81(16)
C8B B13B B12B 107.9(2)
B7B B13B B12B 110.9(2)
C8B B13B B11B 58.21(16)
B7B B13B B11B 107.4(2)
B12B B13B B11B 60.45(17)
C8B B13B B10B 105.7(2)
B7B B13B B10B 60.15(17)
B12B B13B B10B 60.86(17)
B11B B13B B10B 106.3(2)
C8B B13B H13B 116.3(13)
B7B B13B H13B 118.6(13)
B12B B13B H13B 125.1(13)
B11B B13B H13B 120.1(13)
B10B B13B H13B 128.6(13)
C1B C11B H11D 109.5
C1B C11B H11E 109.5
H11D C11B H11E 109.5
C1B C11B H11F 109.5
H11D C11B H11F 109.5
H11E C11B H11F 109.5
C48B C40B C44B 119.9(2)
C48B C40B C41B 133.1(2)
C44B C40B C41B 106.9(2)
C48B C40B Co4B 129.45(18)
C44B C40B Co4B 71.07(14)
C41B C40B Co4B 65.72(13)
C42B C41B C40B 108.5(2)
C42B C41B Co4B 70.86(14)
C40B C41B Co4B 73.91(13)
C42B C41B H41B 125.6
C40B C41B H41B 125.6
Co4B C41B H41B 125.6
C41B C42B C43B 108.5(2)
C41B C42B Co4B 69.02(14)
C43B C42B Co4B 70.95(14)
C41B C42B H42B 125.8
C43B C42B H42B 125.8
Co4B C42B H42B 125.8
C42B C43B C44B 108.4(2)
C42B C43B Co4B 69.17(14)
C44B C43B Co4B 73.10(14)
C42B C43B H43B 125.8
C44B C43B H43B 125.8
Co4B C43B H43B 125.8
C45B C44B C40B 120.0(2)
C45B C44B C43B 132.5(2)
C40B C44B C43B 107.5(2)
C45B C44B Co4B 128.88(17)
C40B C44B Co4B 70.02(13)
C43B C44B Co4B 67.35(13)
C46B C45B C44B 118.4(2)
C46B C45B H45B 120.8
C44B C45B H45B 120.8
C45B C46B C47B 121.4(3)
C45B C46B H46B 119.3
C47B C46B H46B 119.3
C48B C47B C46B 122.1(3)
C48B C47B H47B 118.9
C46B C47B H47B 118.9
C47B C48B C40B 118.1(3)
C47B C48B H48B 121.0
C40B C48B H48B 121.0
C8B C81B H81D 109.5
C8B C81B H81E 109.5
H81D C81B H81E 109.5
C8B C81B H81F 109.5
H81D C81B H81F 109.5
H81E C81B H81F 109.5

loop_
_geom_bond_atom_site_label_1
_geom_bond_atom_site_label_2
_geom_bond_distance
Co4A C41A 2.038(2)
Co4A C1A 2.049(2)
Co4A C42A 2.052(2)
Co4A C43A 2.070(2)
Co4A B7A 2.133(3)
Co4A C40A 2.137(2)
Co4A C44A 2.146(2)
Co4A B10A 2.156(3)
Co4A B6A 2.167(3)
Co4A B2A 2.192(3)
Co4A B3A 2.193(3)
C1A C11A 1.521(3)
C1A B3A 1.532(4)
C1A B2A 1.543(4)
C1A B5A 1.740(4)
B2A B9A 1.801(4)
B2A B6A 1.832(4)
B2A B5A 2.009(4)
B2A H2A 1.12(2)
B3A C8A 1.714(4)
B3A B7A 1.824(4)
B3A B5A 1.969(4)
B3A H3A 1.07(2)
B5A B11A 1.807(4)
B5A C8A 1.863(4)
B5A B9A 1.871(4)
B5A H5A 1.09(3)
B6A B12A 1.756(4)
B6A B10A 1.777(4)
B6A B9A 1.781(4)
B6A H6A 1.11(2)
B7A C8A 1.706(4)
B7A B13A 1.745(4)
B7A B10A 1.764(4)
B7A H7A 1.08(2)
C8A C81A 1.525(3)
C8A B13A 1.683(4)
C8A B11A 1.693(4)
B9A B11A 1.748(4)
B9A B12A 1.764(4)
B9A H9A 1.13(2)
B10A B13A 1.780(4)
B10A B12A 1.791(4)
B10A H10A 1.07(2)
B11A B12A 1.781(4)
B11A B13A 1.782(4)
B11A H11A 1.08(2)
B12A B13A 1.766(4)
B12A H12A 1.05(2)
B13A H13A 1.10(2)
C11A H11X 0.9800
C11A H11Y 0.9800
C11A H11C 0.9800
C40A C48A 1.415(3)
C40A C44A 1.436(3)
C40A C41A 1.441(3)
C41A C42A 1.413(4)
C41A H41A 1.0000
C42A C43A 1.417(3)
C42A H42A 1.0000
C43A C44A 1.429(3)
C43A H43A 1.0000
C44A C45A 1.427(3)
C45A C46A 1.359(3)
C45A H45A 0.9500
C46A C47A 1.427(3)
C46A H46A 0.9500
C47A C48A 1.353(4)
C47A H47A 0.9500
C48A H48A 0.9500
C81A H81A 0.9800
C81A H81B 0.9800
C81A H81C 0.9800
Co4B C41B 2.033(2)
Co4B C1B 2.041(2)
Co4B C42B 2.057(2)
Co4B C43B 2.081(2)
Co4B B7B 2.132(3)
Co4B B10B 2.140(3)
Co4B C40B 2.143(2)
Co4B C44B 2.157(2)
Co4B B6B 2.175(3)
Co4B B3B 2.183(3)
Co4B B2B 2.216(3)
C1B C11B 1.519(3)
C1B B2B 1.532(4)
C1B B3B 1.532(4)
C1B B5B 1.738(4)
B2B B9B 1.810(4)
B2B B6B 1.814(4)
B2B B5B 1.997(4)
B2B H2B 1.06(2)
B3B C8B 1.722(4)
B3B B7B 1.838(4)
B3B B5B 1.965(4)
B3B H3B 1.08(2)
B5B B11B 1.812(4)
B5B B9B 1.867(4)
B5B C8B 1.873(4)
B5B H5B 1.06(3)
B6B B12B 1.756(4)
B6B B9B 1.771(4)
B6B B10B 1.778(4)
B6B H6B 1.11(2)
B7B C8B 1.706(4)
B7B B13B 1.741(4)
B7B B10B 1.765(4)
B7B H7B 1.09(2)
C8B C81B 1.525(3)
C8B B13B 1.681(4)
C8B B11B 1.685(4)
B9B B11B 1.742(4)
B9B B12B 1.753(5)
B9B H9B 1.13(2)
B10B B13B 1.780(4)
B10B B12B 1.792(4)
B10B H10B 1.07(3)
B11B B13B 1.780(4)
B11B B12B 1.781(4)
B11B H11B 1.16(2)
B12B B13B 1.757(4)
B12B H12B 1.13(2)
B13B H13B 1.13(2)
C11B H11D 0.9800
C11B H11E 0.9800
C11B H11F 0.9800
C40B C48B 1.419(4)
C40B C44B 1.432(3)
C40B C41B 1.445(3)
C41B C42B 1.403(4)
C41B H41B 1.0000
C42B C43B 1.411(4)
C42B H42B 1.0000
C43B C44B 1.435(3)
C43B H43B 1.0000
C44B C45B 1.413(3)
C45B C46B 1.357(4)
C45B H45B 0.9500
C46B C47B 1.422(4)
C46B H46B 0.9500
C47B C48B 1.352(4)
C47B H47B 0.9500
C48B H48B 0.9500
C81B H81D 0.9800
C81B H81E 0.9800
C81B H81F 0.9800

loop_
_geom_torsion_atom_site_label_1
_geom_torsion_atom_site_label_2
_geom_torsion_atom_site_label_3
_geom_torsion_atom_site_label_4
_geom_torsion
C41A Co4A C1A C11A 50.1(3)
C42A Co4A C1A C11A 38.8(2)
C43A Co4A C1A C11A 1.3(2)
B7A Co4A C1A C11A -133.7(2)
C40A Co4A C1A C11A -34.5(3)
C44A Co4A C1A C11A -32.7(2)
B10A Co4A C1A C11A -177.6(2)
B6A Co4A C1A C11A 138.9(2)
B2A Co4A C1A C11A 114.7(3)
B3A Co4A C1A C11A -111.5(3)
C41A Co4A C1A B3A 161.62(17)
C42A Co4A C1A B3A 150.27(14)
C43A Co4A C1A B3A 112.79(15)
B7A Co4A C1A B3A -22.19(15)
C40A Co4A C1A B3A 77.0(2)
C44A Co4A C1A B3A 78.81(15)
B10A Co4A C1A B3A -66.08(16)
B6A Co4A C1A B3A -109.62(15)
B2A Co4A C1A B3A -133.7(2)
C41A Co4A C1A B2A -64.6(2)
C42A Co4A C1A B2A -75.99(15)
C43A Co4A C1A B2A -113.48(14)
B7A Co4A C1A B2A 111.55(15)
C40A Co4A C1A B2A -149.29(19)
C44A Co4A C1A B2A -147.46(14)
B10A Co4A C1A B2A 67.65(16)
B6A Co4A C1A B2A 24.11(15)
B3A Co4A C1A B2A 133.7(2)
C41A Co4A C1A B5A -132.34(18)
C42A Co4A C1A B5A -143.68(15)
C43A Co4A C1A B5A 178.83(16)
B7A Co4A C1A B5A 43.86(16)
C40A Co4A C1A B5A 143.02(18)
C44A Co4A C1A B5A 144.85(15)
B10A Co4A C1A B5A -0.04(18)
B6A Co4A C1A B5A -43.58(16)
B2A Co4A C1A B5A -67.69(18)
B3A Co4A C1A B5A 66.05(18)
C11A C1A B2A B9A 133.9(2)
B3A C1A B2A B9A -42.9(3)
B5A C1A B2A B9A 15.1(2)
Co4A C1A B2A B9A -99.9(2)
C11A C1A B2A B6A -160.0(2)
B3A C1A B2A B6A 23.2(4)
B5A C1A B2A B6A 81.2(2)
Co4A C1A B2A B6A -33.73(19)
C11A C1A B2A B5A 118.8(2)
B3A C1A B2A B5A -58.0(2)
Co4A C1A B2A B5A -114.97(14)
C11A C1A B2A Co4A -126.3(2)
B3A C1A B2A Co4A 56.9(2)
B5A C1A B2A Co4A 114.97(14)
C41A Co4A B2A C1A 146.10(14)
C42A Co4A B2A C1A 111.77(15)
C43A Co4A B2A C1A 72.98(15)
B7A Co4A B2A C1A -72.56(15)
C40A Co4A B2A C1A 141.6(2)
C44A Co4A B2A C1A 58.1(2)
B10A Co4A B2A C1A -120.18(14)
B6A Co4A B2A C1A -147.64(19)
B3A Co4A B2A C1A -29.92(14)
C41A Co4A B2A B9A -106.16(17)
C1A Co4A B2A B9A 107.7(2)
C42A Co4A B2A B9A -140.48(17)
C43A Co4A B2A B9A -179.28(16)
B7A Co4A B2A B9A 35.18(18)
C40A Co4A B2A B9A -110.7(3)
C44A Co4A B2A B9A 165.85(15)
B10A Co4A B2A B9A -12.44(17)
B6A Co4A B2A B9A -39.90(16)
B3A Co4A B2A B9A 77.82(17)
C41A Co4A B2A B6A -66.27(15)
C1A Co4A B2A B6A 147.64(19)
C42A Co4A B2A B6A -100.59(14)
C43A Co4A B2A B6A -139.38(13)
B7A Co4A B2A B6A 75.08(14)
C40A Co4A B2A B6A -70.8(3)
C44A Co4A B2A B6A -154.25(16)
B10A Co4A B2A B6A 27.46(14)
B3A Co4A B2A B6A 117.72(14)
C41A Co4A B2A B5A -164.35(13)
C1A Co4A B2A B5A 49.55(15)
C42A Co4A B2A B5A 161.33(14)
C43A Co4A B2A B5A 122.53(14)
B7A Co4A B2A B5A -23.01(15)
C40A Co4A B2A B5A -168.8(2)
C44A Co4A B2A B5A 107.66(18)
B10A Co4A B2A B5A -70.63(14)
B6A Co4A B2A B5A -98.09(17)
B3A Co4A B2A B5A 19.63(13)
C11A C1A B3A C8A -137.3(2)
B2A C1A B3A C8A 39.6(3)
B5A C1A B3A C8A -19.1(2)
Co4A C1A B3A C8A 96.42(19)
C11A C1A B3A B7A 157.0(2)
B2A C1A B3A B7A -26.2(4)
B5A C1A B3A B7A -84.9(2)
Co4A C1A B3A B7A 30.66(19)
C11A C1A B3A B5A -118.1(2)
B2A C1A B3A B5A 58.7(2)
Co4A C1A B3A B5A 115.55(14)
C11A C1A B3A Co4A 126.3(2)
B2A C1A B3A Co4A -56.8(2)
B5A C1A B3A Co4A -115.55(14)
C41A Co4A B3A C1A -135.3(4)
C42A Co4A B3A C1A -48.7(2)
C43A Co4A B3A C1A -73.44(15)
B7A Co4A B3A C1A 150.40(19)
C40A Co4A B3A C1A -145.86(14)
C44A Co4A B3A C1A -113.60(14)
B10A Co4A B3A C1A 121.33(15)
B6A Co4A B3A C1A 73.63(15)
B2A Co4A B3A C1A 30.14(14)
C41A Co4A B3A C8A 113.8(4)
C1A Co4A B3A C8A -110.9(2)
C42A Co4A B3A C8A -159.56(15)
C43A Co4A B3A C8A 175.69(15)
B7A Co4A B3A C8A 39.53(15)
C40A Co4A B3A C8A 103.27(17)
C44A Co4A B3A C8A 135.52(15)
B10A Co4A B3A C8A 10.46(17)
B6A Co4A B3A C8A -37.24(18)
B2A Co4A B3A C8A -80.74(16)
C41A Co4A B3A B7A 74.3(4)
C1A Co4A B3A B7A -150.40(19)
C42A Co4A B3A B7A 160.91(16)
C43A Co4A B3A B7A 136.16(13)
C40A Co4A B3A B7A 63.74(16)
C44A Co4A B3A B7A 95.99(13)
B10A Co4A B3A B7A -29.07(14)
B6A Co4A B3A B7A -76.77(14)
B2A Co4A B3A B7A -120.27(14)
C41A Co4A B3A B5A 174.4(4)
C1A Co4A B3A B5A -50.23(15)
C42A Co4A B3A B5A -98.92(18)
C43A Co4A B3A B5A -123.67(13)
B7A Co4A B3A B5A 100.18(17)
C40A Co4A B3A B5A 163.91(12)
C44A Co4A B3A B5A -163.83(13)
B10A Co4A B3A B5A 71.10(14)
B6A Co4A B3A B5A 23.40(15)
B2A Co4A B3A B5A -20.09(13)
C11A C1A B5A B11A 176.5(2)
B3A C1A B5A B11A 65.0(3)
B2A C1A B5A B11A -67.9(3)
Co4A C1A B5A B11A -1.2(3)
C11A C1A B5A C8A 127.5(2)
B3A C1A B5A C8A 15.99(17)
B2A C1A B5A C8A -116.92(19)
Co4A C1A B5A C8A -50.24(18)
C11A C1A B5A B9A -129.1(2)
B3A C1A B5A B9A 119.3(2)
B2A C1A B5A B9A -13.57(19)
Co4A C1A B5A B9A 53.10(19)
C11A C1A B5A B3A 111.5(3)
B2A C1A B5A B3A -132.9(2)
Co4A C1A B5A B3A -66.24(15)
C11A C1A B5A B2A -115.5(3)
B3A C1A B5A B2A 132.9(2)
Co4A C1A B5A B2A 66.68(15)
C8A B3A B5A C1A 160.1(2)
B7A B3A B5A C1A 118.3(2)
Co4A B3A B5A C1A 54.46(14)
C1A B3A B5A B11A -138.3(2)
C8A B3A B5A B11A 21.81(17)
B7A B3A B5A B11A -19.9(2)
Co4A B3A B5A B11A -83.84(17)
C1A B3A B5A C8A -160.1(2)
B7A B3A B5A C8A -41.76(16)
Co4A B3A B5A C8A -105.65(15)
C1A B3A B5A B9A -78.9(2)
C8A B3A B5A B9A 81.2(2)
B7A B3A B5A B9A 39.5(3)
Co4A B3A B5A B9A -24.4(2)
C1A B3A B5A B2A -33.03(15)
C8A B3A B5A B2A 127.07(18)
B7A B3A B5A B2A 85.31(18)
Co4A B3A B5A B2A 21.42(14)
B9A B2A B5A C1A -163.7(2)
B6A B2A B5A C1A -119.5(2)
Co4A B2A B5A C1A -54.66(14)
C1A B2A B5A B11A 136.7(2)
B9A B2A B5A B11A -27.05(18)
B6A B2A B5A B11A 17.2(2)
Co4A B2A B5A B11A 82.04(17)
C1A B2A B5A C8A 78.5(2)
B9A B2A B5A C8A -85.2(2)
B6A B2A B5A C8A -41.0(2)
Co4A B2A B5A C8A 23.8(2)
C1A B2A B5A B9A 163.7(2)
B6A B2A B5A B9A 44.28(17)
Co4A B2A B5A B9A 109.08(17)
C1A B2A B5A B3A 33.26(16)
B9A B2A B5A B3A -130.48(19)
B6A B2A B5A B3A -86.20(18)
Co4A B2A B5A B3A -21.40(14)
C1A B2A B6A B12A -75.0(3)
B9A B2A B6A B12A 26.07(19)
B5A B2A B6A B12A -18.1(2)
Co4A B2A B6A B12A -108.54(19)
C1A B2A B6A B10A -6.2(3)
B9A B2A B6A B10A 94.9(2)
B5A B2A B6A B10A 50.7(2)
Co4A B2A B6A B10A -39.71(18)
C1A B2A B6A B9A -101.1(2)
B5A B2A B6A B9A -44.17(16)
Co4A B2A B6A B9A -134.61(16)
C1A B2A B6A Co4A 33.51(19)
B9A B2A B6A Co4A 134.61(16)
B5A B2A B6A Co4A 90.44(14)
C41A Co4A B6A B12A -128.12(19)
C1A Co4A B6A B12A 85.18(19)
C42A Co4A B6A B12A -167.78(18)
C43A Co4A B6A B12A 174.20(16)
B7A Co4A B6A B12A -3.11(19)
C40A Co4A B6A B12A -98.38(19)
C44A Co4A B6A B12A -115.8(3)
B10A Co4A B6A B12A -35.64(17)
B2A Co4A B6A B12A 106.4(2)
B3A Co4A B6A B12A 45.0(2)
C41A Co4A B6A B10A -92.48(14)
C1A Co4A B6A B10A 120.82(14)
C42A Co4A B6A B10A -132.13(14)
C43A Co4A B6A B10A -150.16(15)
B7A Co4A B6A B10A 32.53(14)
C40A Co4A B6A B10A -62.74(15)
C44A Co4A B6A B10A -80.1(3)
B2A Co4A B6A B10A 142.05(18)
B3A Co4A B6A B10A 80.67(14)
C41A Co4A B6A B9A 166.48(18)
C1A Co4A B6A B9A 19.78(17)
C42A Co4A B6A B9A 126.83(17)
C43A Co4A B6A B9A 108.80(19)
B7A Co4A B6A B9A -68.51(18)
C40A Co4A B6A B9A -163.78(15)
C44A Co4A B6A B9A 178.8(2)
B10A Co4A B6A B9A -101.0(2)
B2A Co4A B6A B9A 41.01(16)
B3A Co4A B6A B9A -20.37(19)
C41A Co4A B6A B2A 125.47(14)
C1A Co4A B6A B2A -21.23(13)
C42A Co4A B6A B2A 85.82(14)
C43A Co4A B6A B2A 67.80(19)
B7A Co4A B6A B2A -109.51(14)
C40A Co4A B6A B2A 155.22(13)
C44A Co4A B6A B2A 137.8(2)
B10A Co4A B6A B2A -142.05(18)
B3A Co4A B6A B2A -61.38(14)
C1A B3A B7A C8A 102.8(2)
B5A B3A B7A C8A 43.28(16)
Co4A B3A B7A C8A 133.63(16)
C1A B3A B7A B13A 79.9(3)
C8A B3A B7A B13A -22.93(18)
B5A B3A B7A B13A 20.3(2)
Co4A B3A B7A B13A 110.70(19)
C1A B3A B7A B10A 11.9(3)
C8A B3A B7A B10A -90.9(2)
B5A B3A B7A B10A -47.6(2)
Co4A B3A B7A B10A 42.70(18)
C1A B3A B7A Co4A -30.8(2)
C8A B3A B7A Co4A -133.63(16)
B5A B3A B7A Co4A -90.35(14)
C41A Co4A B7A C8A 156.31(14)
C1A Co4A B7A C8A -21.14(16)
C42A Co4A B7A C8A -175.9(3)
C43A Co4A B7A C8A -110.87(18)
C40A Co4A B7A C8A -173.50(15)
C44A Co4A B7A C8A -134.20(15)
B10A Co4A B7A C8A 99.1(2)
B6A Co4A B7A C8A 66.57(17)
B2A Co4A B7A C8A 19.03(18)
B3A Co4A B7A C8A -40.52(15)
C41A Co4A B7A B13A 92.8(2)
C1A Co4A B7A B13A -84.62(19)
C42A Co4A B7A B13A 120.7(3)
C43A Co4A B7A B13A -174.34(16)
C40A Co4A B7A B13A 123.03(18)
C44A Co4A B7A B13A 162.33(17)
B10A Co4A B7A B13A 35.61(17)
B6A Co4A B7A B13A 3.09(19)
B2A Co4A B7A B13A -44.4(2)
B3A Co4A B7A B13A -104.0(2)
C41A Co4A B7A B10A 57.22(17)
C1A Co4A B7A B10A -120.23(14)
C42A Co4A B7A B10A 85.1(4)
C43A Co4A B7A B10A 150.05(15)
C40A Co4A B7A B10A 87.41(14)
C44A Co4A B7A B10A 126.72(13)
B6A Co4A B7A B10A -32.52(14)
B2A Co4A B7A B10A -80.05(15)
B3A Co4A B7A B10A -139.61(19)
C41A Co4A B7A B3A -163.17(13)
C1A Co4A B7A B3A 19.38(13)
C42A Co4A B7A B3A -135.3(3)
C43A Co4A B7A B3A -70.35(18)
C40A Co4A B7A B3A -132.98(13)
C44A Co4A B7A B3A -93.68(13)
B10A Co4A B7A B3A 139.61(19)
B6A Co4A B7A B3A 107.08(14)
B2A Co4A B7A B3A 59.55(14)
B13A B7A C8A C81A -105.3(2)
B10A B7A C8A C81A -145.6(2)
B3A B7A C8A C81A 99.8(2)
Co4A B7A C8A C81A 144.55(19)
B10A B7A C8A B13A -40.23(18)
B3A B7A C8A B13A -154.9(2)
Co4A B7A C8A B13A -110.13(18)
B13A B7A C8A B11A 39.41(19)
B10A B7A C8A B11A -0.8(3)
B3A B7A C8A B11A -115.5(2)
Co4A B7A C8A B11A -70.7(2)
B13A B7A C8A B3A 154.9(2)
B10A B7A C8A B3A 114.7(2)
Co4A B7A C8A B3A 44.78(15)
B13A B7A C8A B5A 105.5(2)
B10A B7A C8A B5A 65.3(2)
B3A B7A C8A B5A -49.37(18)
Co4A B7A C8A B5A -4.6(2)
C1A B3A C8A C81A 133.4(2)
B7A B3A C8A C81A -115.9(2)
B5A B3A C8A C81A 114.8(2)
Co4A B3A C8A C81A -158.26(17)
C1A B3A C8A B13A -84.8(3)
B7A B3A C8A B13A 26.0(2)
B5A B3A C8A B13A -103.4(2)
Co4A B3A C8A B13A -16.4(3)
C1A B3A C8A B11A -8.3(3)
B7A B3A C8A B11A 102.5(2)
B5A B3A C8A B11A -26.9(2)
Co4A B3A C8A B11A 60.1(2)
C1A B3A C8A B7A -110.7(2)
B5A B3A C8A B7A -129.37(18)
Co4A B3A C8A B7A -42.38(15)
C1A B3A C8A B5A 18.6(2)
B7A B3A C8A B5A 129.37(18)
Co4A B3A C8A B5A 86.99(16)
C1A B5A C8A C81A -116.3(2)
B11A B5A C8A C81A 104.7(2)
B9A B5A C8A C81A 139.7(2)
B3A B5A C8A C81A -101.4(2)
B2A B5A C8A C81A -163.8(2)
C1A B5A C8A B13A 100.6(2)
B11A B5A C8A B13A -38.33(19)
B9A B5A C8A B13A -3.3(2)
B3A B5A C8A B13A 115.5(2)
B2A B5A C8A B13A 53.1(3)
C1A B5A C8A B11A 138.9(2)
B9A B5A C8A B11A 34.99(17)
B3A B5A C8A B11A 153.9(2)
B2A B5A C8A B11A 91.4(2)
C1A B5A C8A B7A 33.3(2)
B11A B5A C8A B7A -105.6(2)
B9A B5A C8A B7A -70.6(2)
B3A B5A C8A B7A 48.24(17)
B2A B5A C8A B7A -14.2(3)
C1A B5A C8A B3A -14.93(16)
B11A B5A C8A B3A -153.9(2)
B9A B5A C8A B3A -118.87(19)
B2A B5A C8A B3A -62.4(2)
B12A B6A B9A B11A -39.17(18)
B10A B6A B9A B11A -0.4(2)
B2A B6A B9A B11A 113.2(2)
Co4A B6A B9A B11A 69.3(2)
B10A B6A B9A B12A 38.81(18)
B2A B6A B9A B12A 152.4(2)
Co4A B6A B9A B12A 108.52(18)
B12A B6A B9A B2A -152.4(2)
B10A B6A B9A B2A -113.6(2)
Co4A B6A B9A B2A -43.85(16)
B12A B6A B9A B5A -102.0(2)
B10A B6A B9A B5A -63.2(2)
B2A B6A B9A B5A 50.41(18)
Co4A B6A B9A B5A 6.6(2)
C1A B2A B9A B11A 16.1(3)
B6A B2A B9A B11A -95.3(2)
B5A B2A B9A B11A 30.9(2)
Co4A B2A B9A B11A -52.7(3)
C1A B2A B9A B12A 85.2(3)
B6A B2A B9A B12A -26.19(19)
B5A B2A B9A B12A 100.0(2)
Co4A B2A B9A B12A 16.4(3)
C1A B2A B9A B6A 111.4(2)
B5A B2A B9A B6A 126.22(19)
Co4A B2A B9A B6A 42.63(15)
C1A B2A B9A B5A -14.8(2)
B6A B2A B9A B5A -126.22(19)
Co4A B2A B9A B5A -83.59(16)
C1A B5A B9A B11A -136.2(2)
C8A B5A B9A B11A -34.15(16)
B3A B5A B9A B11A -87.7(2)
B2A B5A B9A B11A -148.4(2)
C1A B5A B9A B12A -98.0(2)
B11A B5A B9A B12A 38.20(19)
C8A B5A B9A B12A 4.1(2)
B3A B5A B9A B12A -49.5(3)
B2A B5A B9A B12A -110.2(2)
C1A B5A B9A B6A -35.4(2)
B11A B5A B9A B6A 100.7(2)
C8A B5A B9A B6A 66.6(2)
B3A B5A B9A B6A 13.0(3)
B2A B5A B9A B6A -47.70(18)
C1A B5A B9A B2A 12.26(17)
B11A B5A B9A B2A 148.4(2)
C8A B5A B9A B2A 114.28(19)
B3A B5A B9A B2A 60.7(2)
C8A B7A B10A B6A -58.7(2)
B13A B7A B10A B6A -97.7(2)
B3A B7A B10A B6A 2.9(3)
Co4A B7A B10A B6A 45.81(17)
C8A B7A B10A B13A 38.97(18)
B3A B7A B10A B13A 100.6(2)
Co4A B7A B10A B13A 143.48(17)
C8A B7A B10A B12A 4.7(2)
B13A B7A B10A B12A -34.23(19)
B3A B7A B10A B12A 66.4(3)
Co4A B7A B10A B12A 109.25(18)
C8A B7A B10A Co4A -104.50(17)
B13A B7A B10A Co4A -143.48(17)
B3A B7A B10A Co4A -42.87(18)
B12A B6A B10A B7A 97.7(2)
B9A B6A B10A B7A 59.4(3)
B2A B6A B10A B7A -5.5(3)
Co4A B6A B10A B7A -45.34(17)
B12A B6A B10A B13A 34.23(18)
B9A B6A B10A B13A -4.1(2)
B2A B6A B10A B13A -68.9(3)
Co4A B6A B10A B13A -108.80(17)
B9A B6A B10A B12A -38.33(18)
B2A B6A B10A B12A -103.1(2)
Co4A B6A B10A B12A -143.03(16)
B12A B6A B10A Co4A 143.03(16)
B9A B6A B10A Co4A 104.70(17)
B2A B6A B10A Co4A 39.88(18)
C41A Co4A B10A B7A -136.43(14)
C1A Co4A B10A B7A 67.55(15)
C42A Co4A B10A B7A -158.27(14)
C43A Co4A B10A B7A -109.4(3)
C40A Co4A B10A B7A -96.12(13)
C44A Co4A B10A B7A -72.54(16)
B6A Co4A B10A B7A 134.23(18)
B2A Co4A B10A B7A 106.25(14)
B3A Co4A B10A B7A 29.69(14)
C41A Co4A B10A B6A 89.33(14)
C1A Co4A B10A B6A -66.68(15)
C42A Co4A B10A B6A 67.50(17)
C43A Co4A B10A B6A 116.3(3)
B7A Co4A B10A B6A -134.23(18)
C40A Co4A B10A B6A 129.65(13)
C44A Co4A B10A B6A 153.23(13)
B2A Co4A B10A B6A -27.98(14)
B3A Co4A B10A B6A -104.55(14)
C41A Co4A B10A B13A -170.38(18)
C1A Co4A B10A B13A 33.6(2)
C42A Co4A B10A B13A 167.79(16)
C43A Co4A B10A B13A -143.4(2)
B7A Co4A B10A B13A -33.94(16)
C40A Co4A B10A B13A -130.06(18)
C44A Co4A B10A B13A -106.48(18)
B6A Co4A B10A B13A 100.3(2)
B2A Co4A B10A B13A 72.31(18)
B3A Co4A B10A B13A -4.26(18)
C41A Co4A B10A B12A 123.86(18)
C1A Co4A B10A B12A -32.2(2)
C42A Co4A B10A B12A 102.02(19)
C43A Co4A B10A B12A 150.9(2)
B7A Co4A B10A B12A -99.7(2)
C40A Co4A B10A B12A 164.17(17)
C44A Co4A B10A B12A -172.25(15)
B6A Co4A B10A B12A 34.52(16)
B2A Co4A B10A B12A 6.55(18)
B3A Co4A B10A B12A -70.02(18)
C81A C8A B11A B9A -152.6(2)
B13A C8A B11A B9A 99.2(2)
B7A C8A B11A B9A 60.6(3)
B3A C8A B11A B9A -12.7(3)
B5A C8A B11A B9A -41.1(2)
C81A C8A B11A B12A 143.4(2)
B13A C8A B11A B12A 35.24(18)
B7A C8A B11A B12A -3.4(3)
B3A C8A B11A B12A -76.7(3)
B5A C8A B11A B12A -105.1(2)
C81A C8A B11A B13A 108.1(2)
B7A C8A B11A B13A -38.67(19)
B3A C8A B11A B13A -112.0(2)
B5A C8A B11A B13A -140.39(19)
C81A C8A B11A B5A -111.5(2)
B13A C8A B11A B5A 140.39(19)
B7A C8A B11A B5A 101.7(2)
B3A C8A B11A B5A 28.4(2)
B12A B9A B11A C8A -96.4(2)
B6A B9A B11A C8A -57.9(3)
B2A B9A B11A C8A 8.5(3)
B5A B9A B11A C8A 41.5(2)
B6A B9A B11A B12A 38.44(18)
B2A B9A B11A B12A 104.9(2)
B5A B9A B11A B12A 137.8(2)
B12A B9A B11A B13A -33.73(18)
B6A B9A B11A B13A 4.7(3)
B2A B9A B11A B13A 71.1(3)
B5A B9A B11A B13A 104.1(2)
B12A B9A B11A B5A -137.8(2)
B6A B9A B11A B5A -99.4(2)
B2A B9A B11A B5A -33.0(2)
C1A B5A B11A C8A -65.5(3)
B9A B5A B11A C8A -137.7(2)
B3A B5A B11A C8A -21.27(16)
B2A B5A B11A C8A -111.15(19)
C1A B5A B11A B9A 72.2(3)
C8A B5A B11A B9A 137.7(2)
B3A B5A B11A B9A 116.4(2)
B2A B5A B11A B9A 26.52(18)
C1A B5A B11A B12A 33.8(4)
C8A B5A B11A B12A 99.3(2)
B9A B5A B11A B12A -38.37(19)
B3A B5A B11A B12A 78.0(2)
B2A B5A B11A B12A -11.9(2)
C1A B5A B11A B13A -30.2(4)
C8A B5A B11A B13A 35.30(17)
B9A B5A B11A B13A -102.4(2)
B3A B5A B11A B13A 14.0(2)
B2A B5A B11A B13A -75.9(2)
B10A B6A B12A B9A -137.0(2)
B2A B6A B12A B9A -26.05(19)
Co4A B6A B12A B9A -99.65(19)
B10A B6A B12A B13A -34.90(19)
B9A B6A B12A B13A 102.1(2)
B2A B6A B12A B13A 76.0(3)
Co4A B6A B12A B13A 2.4(3)
B10A B6A B12A B11A -98.8(2)
B9A B6A B12A B11A 38.21(18)
B2A B6A B12A B11A 12.2(3)
Co4A B6A B12A B11A -61.4(2)
B9A B6A B12A B10A 137.0(2)
B2A B6A B12A B10A 110.9(2)
Co4A B6A B12A B10A 37.32(17)
B11A B9A B12A B6A 136.4(2)
B2A B9A B12A B6A 26.8(2)
B5A B9A B12A B6A 98.7(2)
B11A B9A B12A B13A 34.06(19)
B6A B9A B12A B13A -102.3(2)
B2A B9A B12A B13A -75.5(3)
B5A B9A B12A B13A -3.6(3)
B6A B9A B12A B11A -136.4(2)
B2A B9A B12A B11A -109.6(2)
B5A B9A B12A B11A -37.69(18)
B11A B9A B12A B10A 97.9(2)
B6A B9A B12A B10A -38.49(18)
B2A B9A B12A B10A -11.7(3)
B5A B9A B12A B10A 60.2(2)
C8A B11A B12A B6A 69.1(2)
B9A B11A B12A B6A -39.00(18)
B13A B11A B12A B6A 103.6(2)
B5A B11A B12A B6A 0.9(3)
C8A B11A B12A B9A 108.1(2)
B13A B11A B12A B9A 142.6(2)
B5A B11A B12A B9A 39.90(19)
C8A B11A B12A B13A -34.57(18)
B9A B11A B12A B13A -142.6(2)
B5A B11A B12A B13A -102.7(2)
C8A B11A B12A B10A 6.1(2)
B9A B11A B12A B10A -101.9(2)
B13A B11A B12A B10A 40.70(18)
B5A B11A B12A B10A -62.0(2)
B7A B10A B12A B6A -107.5(2)
B13A B10A B12A B6A -141.6(2)
Co4A B10A B12A B6A -37.20(16)
B7A B10A B12A B9A -68.7(2)
B6A B10A B12A B9A 38.78(18)
B13A B10A B12A B9A -102.8(2)
Co4A B10A B12A B9A 1.6(2)
B7A B10A B12A B13A 34.09(19)
B6A B10A B12A B13A 141.6(2)
Co4A B10A B12A B13A 104.41(19)
B7A B10A B12A B11A -6.7(3)
B6A B10A B12A B11A 100.8(2)
B13A B10A B12A B11A -40.84(18)
Co4A B10A B12A B11A 63.6(2)
C81A C8A B13A B7A 113.3(2)
B11A C8A B13A B7A -139.4(2)
B3A C8A B13A B7A -26.6(2)
B5A C8A B13A B7A -102.2(2)
C81A C8A B13A B12A -143.2(2)
B11A C8A B13A B12A -35.82(18)
B7A C8A B13A B12A 103.5(2)
B3A C8A B13A B12A 77.0(3)
B5A C8A B13A B12A 1.3(3)
C81A C8A B13A B10A 153.2(2)
B11A C8A B13A B10A -99.5(2)
B7A C8A B13A B10A 39.88(18)
B3A C8A B13A B10A 13.3(3)
B5A C8A B13A B10A -62.3(2)
C81A C8A B13A B11A -107.3(2)
B7A C8A B13A B11A 139.4(2)
B3A C8A B13A B11A 112.8(2)
B5A C8A B13A B11A 37.16(18)
B10A B7A B13A C8A 134.6(2)
B3A B7A B13A C8A 22.83(18)
Co4A B7A B13A C8A 97.03(18)
C8A B7A B13A B12A -99.4(2)
B10A B7A B13A B12A 35.25(19)
B3A B7A B13A B12A -76.6(2)
Co4A B7A B13A B12A -2.4(3)
C8A B7A B13A B10A -134.6(2)
B3A B7A B13A B10A -111.8(2)
Co4A B7A B13A B10A -37.61(17)
C8A B7A B13A B11A -35.47(17)
B10A B7A B13A B11A 99.2(2)
B3A B7A B13A B11A -12.6(3)
Co4A B7A B13A B11A 61.6(2)
B6A B12A B13A C8A -63.6(2)
B9A B12A B13A C8A 1.5(3)
B11A B12A B13A C8A 35.05(18)
B10A B12A B13A C8A -98.5(2)
B6A B12A B13A B7A -0.1(3)
B9A B12A B13A B7A 65.0(3)
B11A B12A B13A B7A 98.6(2)
B10A B12A B13A B7A -35.02(19)
B6A B12A B13A B10A 34.94(19)
B9A B12A B13A B10A 100.0(2)
B11A B12A B13A B10A 133.6(2)
B6A B12A B13A B11A -98.6(2)
B9A B12A B13A B11A -33.58(19)
B10A B12A B13A B11A -133.6(2)
B7A B10A B13A C8A -39.69(18)
B6A B10A B13A C8A 67.8(2)
B12A B10A B13A C8A 101.9(2)
Co4A B10A B13A C8A -3.5(2)
B6A B10A B13A B7A 107.5(2)
B12A B10A B13A B7A 141.6(2)
Co4A B10A B13A B7A 36.21(16)
B7A B10A B13A B12A -141.6(2)
B6A B10A B13A B12A -34.09(18)
Co4A B10A B13A B12A -105.41(19)
B7A B10A B13A B11A -100.7(2)
B6A B10A B13A B11A 6.8(2)
B12A B10A B13A B11A 40.91(18)
Co4A B10A B13A B11A -64.5(2)
B9A B11A B13A C8A -106.2(2)
B12A B11A B13A C8A -140.1(2)
B5A B11A B13A C8A -37.92(18)
C8A B11A B13A B7A 36.01(18)
B9A B11A B13A B7A -70.1(2)
B12A B11A B13A B7A -104.1(2)
B5A B11A B13A B7A -1.9(3)
C8A B11A B13A B12A 140.1(2)
B9A B11A B13A B12A 33.94(19)
B5A B11A B13A B12A 102.2(2)
C8A B11A B13A B10A 99.0(2)
B9A B11A B13A B10A -7.2(2)
B12A B11A B13A B10A -41.11(18)
B5A B11A B13A B10A 61.1(2)
C41A Co4A C40A C48A 126.5(3)
C1A Co4A C40A C48A -111.2(3)
C42A Co4A C40A C48A 165.4(2)
C43A Co4A C40A C48A -150.7(2)
B7A Co4A C40A C48A -13.9(2)
C44A Co4A C40A C48A -113.8(3)
B10A Co4A C40A C48A 34.7(2)
B6A Co4A C40A C48A 76.5(2)
B2A Co4A C40A C48A 132.7(3)
B3A Co4A C40A C48A -57.4(3)
C41A Co4A C40A C44A -119.6(2)
C1A Co4A C40A C44A 2.7(3)
C42A Co4A C40A C44A -80.82(15)
C43A Co4A C40A C44A -36.90(13)
B7A Co4A C40A C44A 99.93(14)
B10A Co4A C40A C44A 148.48(14)
B6A Co4A C40A C44A -169.71(13)
B2A Co4A C40A C44A -113.4(3)
B3A Co4A C40A C44A 56.39(17)
C1A Co4A C40A C41A 122.3(2)
C42A Co4A C40A C41A 38.81(15)
C43A Co4A C40A C41A 82.72(16)
B7A Co4A C40A C41A -140.44(15)
C44A Co4A C40A C41A 119.6(2)
B10A Co4A C40A C41A -91.90(16)
B6A Co4A C40A C41A -50.09(18)
B2A Co4A C40A C41A 6.2(3)
B3A Co4A C40A C41A 176.01(15)
C48A C40A C41A C42A 175.9(2)
C44A C40A C41A C42A -2.9(3)
Co4A C40A C41A C42A -62.04(17)
C48A C40A C41A Co4A -122.1(3)
C44A C40A C41A Co4A 59.17(16)
C1A Co4A C41A C42A -16.8(2)
C43A Co4A C41A C42A 37.52(14)
B7A Co4A C41A C42A 167.80(15)
C40A Co4A C41A C42A 117.1(2)
C44A Co4A C41A C42A 80.52(15)
B10A Co4A C41A C42A -153.07(15)
B6A Co4A C41A C42A -104.51(15)
B2A Co4A C41A C42A -60.22(17)
B3A Co4A C41A C42A 103.9(4)
C1A Co4A C41A C40A -133.96(18)
C42A Co4A C41A C40A -117.1(2)
C43A Co4A C41A C40A -79.60(15)
B7A Co4A C41A C40A 50.69(18)
C44A Co4A C41A C40A -36.59(13)
B10A Co4A C41A C40A 89.82(15)
B6A Co4A C41A C40A 138.38(15)
B2A Co4A C41A C40A -177.33(14)
B3A Co4A C41A C40A -13.3(5)
C40A C41A C42A C43A 4.0(3)
Co4A C41A C42A C43A -60.11(17)
C40A C41A C42A Co4A 64.13(17)
C1A Co4A C42A C41A 170.41(14)
C43A Co4A C42A C41A -119.2(2)
B7A Co4A C42A C41A -36.1(4)
C40A Co4A C42A C41A -38.68(14)
C44A Co4A C42A C41A -81.42(15)
B10A Co4A C42A C41A 34.96(19)
B6A Co4A C42A C41A 79.70(16)
B2A Co4A C42A C41A 129.34(15)
B3A Co4A C42A C41A -157.72(16)
C41A Co4A C42A C43A 119.2(2)
C1A Co4A C42A C43A -70.43(16)
B7A Co4A C42A C43A 83.0(4)
C40A Co4A C42A C43A 80.48(15)
C44A Co4A C42A C43A 37.74(14)
B10A Co4A C42A C43A 154.11(15)
B6A Co4A C42A C43A -161.15(16)
B2A Co4A C42A C43A -111.50(16)
B3A Co4A C42A C43A -38.6(2)
C41A C42A C43A C44A -3.6(3)
Co4A C42A C43A C44A -62.91(17)
C41A C42A C43A Co4A 59.29(17)
C41A Co4A C43A C42A -37.69(16)
C1A Co4A C43A C42A 115.80(16)
B7A Co4A C43A C42A -155.68(17)
C40A Co4A C43A C42A -81.53(16)
C44A Co4A C43A C42A -118.1(2)
B10A Co4A C43A C42A -67.0(3)
B6A Co4A C43A C42A 28.1(2)
B2A Co4A C43A C42A 75.53(17)
B3A Co4A C43A C42A 155.87(16)
C41A Co4A C43A C44A 80.36(15)
C1A Co4A C43A C44A -126.14(15)
C42A Co4A C43A C44A 118.1(2)
B7A Co4A C43A C44A -37.6(2)
C40A Co4A C43A C44A 36.53(14)
B10A Co4A C43A C44A 51.0(3)
B6A Co4A C43A C44A 146.18(16)
B2A Co4A C43A C44A -166.41(14)
B3A Co4A C43A C44A -86.07(16)
C42A C43A C44A C45A -179.3(2)
Co4A C43A C44A C45A 120.2(3)
C42A C43A C44A C40A 1.8(3)
Co4A C43A C44A C40A -58.62(16)
C42A C43A C44A Co4A 60.44(16)
C48A C40A C44A C45A 2.7(3)
C41A C40A C44A C45A -178.4(2)
Co4A C40A C44A C45A -122.1(2)
C48A C40A C44A C43A -178.3(2)
C41A C40A C44A C43A 0.6(3)
Co4A C40A C44A C43A 56.93(16)
C48A C40A C44A Co4A 124.8(2)
C41A C40A C44A Co4A -56.29(16)
C41A Co4A C44A C45A 150.3(2)
C1A Co4A C44A C45A -65.9(2)
C42A Co4A C44A C45A -165.6(2)
C43A Co4A C44A C45A -127.2(3)
B7A Co4A C44A C45A 26.7(2)
C40A Co4A C44A C45A 112.7(3)
B10A Co4A C44A C45A 73.4(2)
B6A Co4A C44A C45A 136.9(3)
B2A Co4A C44A C45A -104.5(2)
B3A Co4A C44A C45A -24.0(2)
C41A Co4A C44A C43A -82.46(16)
C1A Co4A C44A C43A 61.28(16)
C42A Co4A C44A C43A -38.34(15)
B7A Co4A C44A C43A 153.92(15)
C40A Co4A C44A C43A -120.1(2)
B10A Co4A C44A C43A -159.34(15)
B6A Co4A C44A C43A -95.9(3)
B2A Co4A C44A C43A 22.7(2)
B3A Co4A C44A C43A 103.22(15)
C41A Co4A C44A C40A 37.61(14)
C1A Co4A C44A C40A -178.65(13)
C42A Co4A C44A C40A 81.73(15)
C43A Co4A C44A C40A 120.1(2)
B7A Co4A C44A C40A -86.01(15)
B10A Co4A C44A C40A -39.28(17)
B6A Co4A C44A C40A 24.2(3)
B2A Co4A C44A C40A 142.80(17)
B3A Co4A C44A C40A -136.71(14)
C43A C44A C45A C46A 177.7(2)
C40A C44A C45A C46A -3.5(3)
Co4A C44A C45A C46A -90.0(3)
C44A C45A C46A C47A 1.5(3)
C45A C46A C47A C48A 1.5(4)
C46A C47A C48A C40A -2.4(4)
C44A C40A C48A C47A 0.3(3)
C41A C40A C48A C47A -178.3(2)
Co4A C40A C48A C47A 89.3(3)
C41B Co4B C1B C11B 44.8(3)
C42B Co4B C1B C11B 34.0(2)
C43B Co4B C1B C11B -3.0(2)
B7B Co4B C1B C11B 133.6(2)
B10B Co4B C1B C11B 178.2(2)
C40B Co4B C1B C11B -39.8(3)
C44B Co4B C1B C11B -37.3(2)
B6B Co4B C1B C11B -138.9(2)
B3B Co4B C1B C11B 111.0(3)
B2B Co4B C1B C11B -115.4(3)
C41B Co4B C1B B2B 160.21(18)
C42B Co4B C1B B2B 149.34(15)
C43B Co4B C1B B2B 112.36(15)
B7B Co4B C1B B2B -111.04(16)
B10B Co4B C1B B2B -66.46(17)
C40B Co4B C1B B2B 75.5(2)
C44B Co4B C1B B2B 78.11(16)
B6B Co4B C1B B2B -23.54(16)
B3B Co4B C1B B2B -133.6(2)
C41B Co4B C1B B3B -66.2(2)
C42B Co4B C1B B3B -77.02(16)
C43B Co4B C1B B3B -114.01(15)
B7B Co4B C1B B3B 22.60(16)
B10B Co4B C1B B3B 67.17(17)
C40B Co4B C1B B3B -150.8(2)
C44B Co4B C1B B3B -148.26(14)
B6B Co4B C1B B3B 110.09(16)
B2B Co4B C1B B3B 133.6(2)
C41B Co4B C1B B5B -131.81(19)
C42B Co4B C1B B5B -142.68(16)
C43B Co4B C1B B5B -179.67(16)
B7B Co4B C1B B5B -43.06(17)
B10B Co4B C1B B5B 1.51(19)
C40B Co4B C1B B5B 143.52(19)
C44B Co4B C1B B5B 146.09(15)
B6B Co4B C1B B5B 44.44(17)
B3B Co4B C1B B5B -65.66(18)
B2B Co4B C1B B5B 67.98(19)
C11B C1B B2B B9B -135.6(2)
B3B C1B B2B B9B 41.3(3)
B5B C1B B2B B9B -15.9(2)
Co4B C1B B2B B9B 99.0(2)
C11B C1B B2B B6B 158.6(2)
B3B C1B B2B B6B -24.5(4)
B5B C1B B2B B6B -81.7(2)
Co4B C1B B2B B6B 33.1(2)
C11B C1B B2B B5B -119.7(2)
B3B C1B B2B B5B 57.2(2)
Co4B C1B B2B B5B 114.84(14)
C11B C1B B2B Co4B 125.4(2)
B3B C1B B2B Co4B -57.7(2)
B5B C1B B2B Co4B -114.84(14)
C41B Co4B B2B C1B -134.3(4)
C42B Co4B B2B C1B -50.1(2)
C43B Co4B B2B C1B -73.84(16)
B7B Co4B B2B C1B 73.24(16)
B10B Co4B B2B C1B 120.97(16)
C40B Co4B B2B C1B -145.70(14)
C44B Co4B B2B C1B -113.85(14)
B6B Co4B B2B C1B 148.0(2)
B3B Co4B B2B C1B 30.15(14)
C41B Co4B B2B B9B 117.8(4)
C1B Co4B B2B B9B -107.9(2)
C42B Co4B B2B B9B -158.05(16)
C43B Co4B B2B B9B 178.22(16)
B7B Co4B B2B B9B -34.70(19)
B10B Co4B B2B B9B 13.03(18)
C40B Co4B B2B B9B 106.36(18)
C44B Co4B B2B B9B 138.20(17)
B6B Co4B B2B B9B 40.06(17)
B3B Co4B B2B B9B -77.79(18)
C41B Co4B B2B B6B 77.7(4)
C1B Co4B B2B B6B -148.0(2)
C42B Co4B B2B B6B 161.89(16)
C43B Co4B B2B B6B 138.15(14)
B7B Co4B B2B B6B -74.76(15)
B10B Co4B B2B B6B -27.03(15)
C40B Co4B B2B B6B 66.30(17)
C44B Co4B B2B B6B 98.14(14)
B3B Co4B B2B B6B -117.86(15)
C41B Co4B B2B B5B 175.8(4)
C1B Co4B B2B B5B -49.88(15)
C42B Co4B B2B B5B -99.99(19)
C43B Co4B B2B B5B -123.72(14)
B7B Co4B B2B B5B 23.37(16)
B10B Co4B B2B B5B 71.10(15)
C40B Co4B B2B B5B 164.43(13)
C44B Co4B B2B B5B -163.73(14)
B6B Co4B B2B B5B 98.13(18)
B3B Co4B B2B B5B -19.73(14)
C11B C1B B3B C8B 139.0(2)
B2B C1B B3B C8B -37.9(3)
B5B C1B B3B C8B 19.9(2)
Co4B C1B B3B C8B -96.2(2)
C11B C1B B3B B7B -155.7(2)
B2B C1B B3B B7B 27.4(4)
B5B C1B B3B B7B 85.2(2)
Co4B C1B B3B B7B -30.9(2)
C11B C1B B3B B5B 119.2(2)
B2B C1B B3B B5B -57.8(2)
Co4B C1B B3B B5B -116.09(15)
C11B C1B B3B Co4B -124.7(2)
B2B C1B B3B Co4B 58.3(2)
B5B C1B B3B Co4B 116.09(15)
C41B Co4B B3B C1B 145.64(14)
C42B Co4B B3B C1B 111.39(15)
C43B Co4B B3B C1B 72.64(16)
B7B Co4B B3B C1B -150.1(2)
B10B Co4B B3B C1B -120.46(15)
C40B Co4B B3B C1B 140.9(2)
C44B Co4B B3B C1B 56.6(2)
B6B Co4B B3B C1B -72.45(16)
B2B Co4B B3B C1B -29.87(14)
C41B Co4B B3B C8B -103.29(17)
C1B Co4B B3B C8B 111.1(2)
C42B Co4B B3B C8B -137.54(16)
C43B Co4B B3B C8B -176.29(15)
B7B Co4B B3B C8B -39.03(15)
B10B Co4B B3B C8B -9.39(17)
C40B Co4B B3B C8B -108.1(3)
C44B Co4B B3B C8B 167.69(14)
B6B Co4B B3B C8B 38.62(17)
B2B Co4B B3B C8B 81.20(16)
C41B Co4B B3B B7B -64.26(16)
C1B Co4B B3B B7B 150.1(2)
C42B Co4B B3B B7B -98.51(14)
C43B Co4B B3B B7B -137.26(13)
B10B Co4B B3B B7B 29.64(14)
C40B Co4B B3B B7B -69.0(3)
C44B Co4B B3B B7B -153.28(16)
B6B Co4B B3B B7B 77.65(15)
B2B Co4B B3B B7B 120.23(15)
C41B Co4B B3B B5B -164.37(13)
C1B Co4B B3B B5B 49.99(15)
C42B Co4B B3B B5B 161.38(14)
C43B Co4B B3B B5B 122.64(14)
B7B Co4B B3B B5B -100.10(18)
B10B Co4B B3B B5B -70.47(15)
C40B Co4B B3B B5B -169.1(2)
C44B Co4B B3B B5B 106.62(18)
B6B Co4B B3B B5B -22.45(16)
B2B Co4B B3B B5B 20.12(14)
C11B C1B B5B B11B -176.2(2)
B2B C1B B5B B11B 68.8(3)
B3B C1B B5B B11B -65.1(3)
Co4B C1B B5B B11B 0.7(3)
C11B C1B B5B B9B 129.4(2)
B2B C1B B5B B9B 14.36(19)
B3B C1B B5B B9B -119.5(2)
Co4B C1B B5B B9B -53.7(2)
C11B C1B B5B C8B -127.7(2)
B2B C1B B5B C8B 117.3(2)
B3B C1B B5B C8B -16.60(18)
Co4B C1B B5B C8B 49.19(19)
C11B C1B B5B B3B -111.1(3)
B2B C1B B5B B3B 133.9(2)
Co4B C1B B5B B3B 65.79(16)
C11B C1B B5B B2B 115.1(3)
B3B C1B B5B B2B -133.9(2)
Co4B C1B B5B B2B -68.10(16)
C8B B3B B5B C1B -159.4(2)
B7B B3B B5B C1B -118.1(2)
Co4B B3B B5B C1B -54.15(14)
C1B B3B B5B B11B 138.1(2)
C8B B3B B5B B11B -21.33(17)
B7B B3B B5B B11B 20.0(2)
Co4B B3B B5B B11B 83.94(18)
C1B B3B B5B B9B 79.0(2)
C8B B3B B5B B9B -80.4(2)
B7B B3B B5B B9B -39.1(3)
Co4B B3B B5B B9B 24.9(2)
C1B B3B B5B C8B 159.4(2)
B7B B3B B5B C8B 41.32(17)
Co4B B3B B5B C8B 105.26(16)
C1B B3B B5B B2B 32.35(16)
C8B B3B B5B B2B -127.07(19)
B7B B3B B5B B2B -85.76(19)
Co4B B3B B5B B2B -21.81(15)
B9B B2B B5B C1B 162.9(2)
B6B B2B B5B C1B 118.8(2)
Co4B B2B B5B C1B 54.08(14)
C1B B2B B5B B11B -136.1(2)
B9B B2B B5B B11B 26.87(19)
B6B B2B B5B B11B -17.3(2)
Co4B B2B B5B B11B -81.99(18)
C1B B2B B5B B9B -162.9(2)
B6B B2B B5B B9B -44.15(18)
Co4B B2B B5B B9B -108.86(17)
C1B B2B B5B C8B -78.3(2)
B9B B2B B5B C8B 84.7(2)
B6B B2B B5B C8B 40.5(2)
Co4B B2B B5B C8B -24.2(2)
C1B B2B B5B B3B -32.68(16)
B9B B2B B5B B3B 130.3(2)
B6B B2B B5B B3B 86.11(18)
Co4B B2B B5B B3B 21.40(15)
C1B B2B B6B B12B 75.6(3)
B9B B2B B6B B12B -25.9(2)
B5B B2B B6B B12B 18.2(3)
Co4B B2B B6B B12B 108.3(2)
C1B B2B B6B B9B 101.5(3)
B5B B2B B6B B9B 44.13(17)
Co4B B2B B6B B9B 134.15(17)
C1B B2B B6B B10B 6.3(3)
B9B B2B B6B B10B -95.2(2)
B5B B2B B6B B10B -51.1(3)
Co4B B2B B6B B10B 38.93(19)
C1B B2B B6B Co4B -32.6(2)
B9B B2B B6B Co4B -134.15(17)
B5B B2B B6B Co4B -90.02(14)
C41B Co4B B6B B12B 90.6(2)
C1B Co4B B6B B12B -86.9(2)
C42B Co4B B6B B12B 119.0(4)
C43B Co4B B6B B12B -174.92(17)
B7B Co4B B6B B12B 2.1(2)
B10B Co4B B6B B12B 35.11(19)
C40B Co4B B6B B12B 121.46(19)
C44B Co4B B6B B12B 160.71(19)
B3B Co4B B6B B12B -46.8(2)
B2B Co4B B6B B12B -107.6(2)
C41B Co4B B6B B9B 156.05(17)
C1B Co4B B6B B9B -21.41(19)
C42B Co4B B6B B9B -175.6(3)
C43B Co4B B6B B9B -109.5(2)
B7B Co4B B6B B9B 67.56(19)
B10B Co4B B6B B9B 100.6(2)
C40B Co4B B6B B9B -173.10(18)
C44B Co4B B6B B9B -133.85(18)
B3B Co4B B6B B9B 18.7(2)
B2B Co4B B6B B9B -42.19(18)
C41B Co4B B6B B10B 55.49(18)
C1B Co4B B6B B10B -121.97(15)
C42B Co4B B6B B10B 83.9(4)
C43B Co4B B6B B10B 149.97(16)
B7B Co4B B6B B10B -33.00(15)
C40B Co4B B6B B10B 86.35(14)
C44B Co4B B6B B10B 125.60(14)
B3B Co4B B6B B10B -81.90(15)
B2B Co4B B6B B10B -142.7(2)
C41B Co4B B6B B2B -161.76(14)
C1B Co4B B6B B2B 20.78(14)
C42B Co4B B6B B2B -133.4(4)
C43B Co4B B6B B2B -67.29(19)
B7B Co4B B6B B2B 109.75(15)
B10B Co4B B6B B2B 142.7(2)
C40B Co4B B6B B2B -130.90(14)
C44B Co4B B6B B2B -91.65(14)
B3B Co4B B6B B2B 60.85(15)
C1B B3B B7B C8B -102.9(3)
B5B B3B B7B C8B -43.21(17)
Co4B B3B B7B C8B -133.96(16)
C1B B3B B7B B13B -79.3(3)
C8B B3B B7B B13B 23.6(2)
B5B B3B B7B B13B -19.6(3)
Co4B B3B B7B B13B -110.3(2)
C1B B3B B7B B10B -11.5(3)
C8B B3B B7B B10B 91.3(2)
B5B B3B B7B B10B 48.1(3)
Co4B B3B B7B B10B -42.61(18)
C1B B3B B7B Co4B 31.1(2)
C8B B3B B7B Co4B 133.96(16)
B5B B3B B7B Co4B 90.75(15)
C41B Co4B B7B C8B 167.63(18)
C1B Co4B B7B C8B 20.58(17)
C42B Co4B B7B C8B 128.38(17)
C43B Co4B B7B C8B 111.20(19)
B10B Co4B B7B C8B -98.7(2)
C40B Co4B B7B C8B -163.01(15)
C44B Co4B B7B C8B 178.79(19)
B6B Co4B B7B C8B -65.80(18)
B3B Co4B B7B C8B 40.21(16)
B2B Co4B B7B C8B -19.20(19)
C41B Co4B B7B B13B -129.02(19)
C1B Co4B B7B B13B 83.94(19)
C42B Co4B B7B B13B -168.27(18)
C43B Co4B B7B B13B 174.55(16)
B10B Co4B B7B B13B -35.35(18)
C40B Co4B B7B B13B -99.66(19)
C44B Co4B B7B B13B -117.9(3)
B6B Co4B B7B B13B -2.44(19)
B3B Co4B B7B B13B 103.6(2)
B2B Co4B B7B B13B 44.1(2)
C41B Co4B B7B B10B -93.66(15)
C1B Co4B B7B B10B 119.29(14)
C42B Co4B B7B B10B -132.91(15)
C43B Co4B B7B B10B -150.09(16)
C40B Co4B B7B B10B -64.30(16)
C44B Co4B B7B B10B -82.5(3)
B6B Co4B B7B B10B 32.91(15)
B3B Co4B B7B B10B 138.92(19)
B2B Co4B B7B B10B 79.50(15)
C41B Co4B B7B B3B 127.41(14)
C1B Co4B B7B B3B -19.63(13)
C42B Co4B B7B B3B 88.17(14)
C43B Co4B B7B B3B 70.98(18)
B10B Co4B B7B B3B -138.92(19)
C40B Co4B B7B B3B 156.77(13)
C44B Co4B B7B B3B 138.6(2)
B6B Co4B B7B B3B -106.01(14)
B2B Co4B B7B B3B -59.42(15)
B13B B7B C8B C81B 105.8(3)
B10B B7B C8B C81B 146.5(2)
B3B B7B C8B C81B -100.1(2)
Co4B B7B C8B C81B -144.3(2)
B10B B7B C8B B13B 40.70(19)
B3B B7B C8B B13B 154.1(2)
Co4B B7B C8B B13B 109.9(2)
B13B B7B C8B B11B -38.9(2)
B10B B7B C8B B11B 1.8(3)
B3B B7B C8B B11B 115.2(2)
Co4B B7B C8B B11B 71.1(2)
B13B B7B C8B B3B -154.1(2)
B10B B7B C8B B3B -113.4(2)
Co4B B7B C8B B3B -44.16(16)
B13B B7B C8B B5B -105.3(2)
B10B B7B C8B B5B -64.6(2)
B3B B7B C8B B5B 48.84(19)
Co4B B7B C8B B5B 4.7(2)
C1B B3B C8B C81B -133.7(2)
B7B B3B C8B C81B 115.9(2)
B5B B3B C8B C81B -114.4(2)
Co4B B3B C8B C81B 158.00(17)
C1B B3B C8B B13B 83.6(3)
B7B B3B C8B B13B -26.7(2)
B5B B3B C8B B13B 102.9(2)
Co4B B3B C8B B13B 15.3(3)
C1B B3B C8B B11B 7.2(3)
B7B B3B C8B B11B -103.2(2)
B5B B3B C8B B11B 26.5(2)
Co4B B3B C8B B11B -61.2(2)
C1B B3B C8B B7B 110.4(2)
B5B B3B C8B B7B 129.69(19)
Co4B B3B C8B B7B 42.05(15)
C1B B3B C8B B5B -19.3(2)
B7B B3B C8B B5B -129.69(19)
Co4B B3B C8B B5B -87.63(16)
C1B B5B C8B C81B 116.8(2)
B11B B5B C8B C81B -104.4(2)
B9B B5B C8B C81B -139.0(2)
B3B B5B C8B C81B 101.4(2)
B2B B5B C8B C81B 164.2(2)
C1B B5B C8B B13B -99.9(2)
B11B B5B C8B B13B 38.94(19)
B9B B5B C8B B13B 4.3(2)
B3B B5B C8B B13B -115.3(2)
B2B B5B C8B B13B -52.5(3)
C1B B5B C8B B11B -138.8(2)
B9B B5B C8B B11B -34.63(18)
B3B B5B C8B B11B -154.3(2)
B2B B5B C8B B11B -91.5(2)
C1B B5B C8B B7B -32.7(2)
B11B B5B C8B B7B 106.1(2)
B9B B5B C8B B7B 71.5(2)
B3B B5B C8B B7B -48.18(19)
B2B B5B C8B B7B 14.6(3)
C1B B5B C8B B3B 15.46(17)
B11B B5B C8B B3B 154.3(2)
B9B B5B C8B B3B 119.6(2)
B2B B5B C8B B3B 62.8(2)
B12B B6B B9B B11B 39.7(2)
B10B B6B B9B B11B 1.3(3)
B2B B6B B9B B11B -112.9(2)
Co4B B6B B9B B11B -67.8(2)
B10B B6B B9B B12B -38.4(2)
B2B B6B B9B B12B -152.7(2)
Co4B B6B B9B B12B -107.6(2)
B12B B6B B9B B2B 152.6(2)
B10B B6B B9B B2B 114.2(2)
Co4B B6B B9B B2B 45.09(17)
B12B B6B B9B B5B 102.8(2)
B10B B6B B9B B5B 64.4(2)
B2B B6B B9B B5B -49.83(19)
Co4B B6B B9B B5B -4.7(2)
C1B B2B B9B B11B -15.2(3)
B6B B2B B9B B11B 95.4(3)
B5B B2B B9B B11B -30.8(2)
Co4B B2B B9B B11B 52.5(3)
C1B B2B B9B B12B -84.6(3)
B6B B2B B9B B12B 26.0(2)
B5B B2B B9B B12B -100.2(2)
Co4B B2B B9B B12B -16.9(3)
C1B B2B B9B B6B -110.6(2)
B5B B2B B9B B6B -126.2(2)
Co4B B2B B9B B6B -42.91(16)
C1B B2B B9B B5B 15.6(2)
B6B B2B B9B B5B 126.2(2)
Co4B B2B B9B B5B 83.31(17)
C1B B5B B9B B11B 135.8(2)
C8B B5B B9B B11B 33.65(17)
B3B B5B B9B B11B 87.1(2)
B2B B5B B9B B11B 148.6(2)
C1B B5B B9B B12B 97.0(2)
B11B B5B B9B B12B -38.79(19)
C8B B5B B9B B12B -5.1(2)
B3B B5B B9B B12B 48.3(3)
B2B B5B B9B B12B 109.8(2)
C1B B5B B9B B6B 34.2(2)
B11B B5B B9B B6B -101.6(2)
C8B B5B B9B B6B -67.9(2)
B3B B5B B9B B6B -14.4(3)
B2B B5B B9B B6B 47.04(18)
C1B B5B B9B B2B -12.84(17)
B11B B5B B9B B2B -148.6(2)
C8B B5B B9B B2B -114.96(19)
B3B B5B B9B B2B -61.5(2)
C8B B7B B10B B6B 57.5(3)
B13B B7B B10B B6B 96.9(2)
B3B B7B B10B B6B -4.0(3)
Co4B B7B B10B B6B -46.79(17)
C8B B7B B10B B13B -39.38(19)
B3B B7B B10B B13B -100.9(2)
Co4B B7B B10B B13B -143.69(18)
C8B B7B B10B B12B -5.9(3)
B13B B7B B10B B12B 33.5(2)
B3B B7B B10B B12B -67.4(3)
Co4B B7B B10B B12B -110.18(19)
C8B B7B B10B Co4B 104.30(17)
B13B B7B B10B Co4B 143.69(18)
B3B B7B B10B Co4B 42.78(18)
B12B B6B B10B B7B -97.3(2)
B9B B6B B10B B7B -59.5(3)
B2B B6B B10B B7B 6.4(3)
Co4B B6B B10B B7B 46.15(17)
B12B B6B B10B B13B -34.2(2)
B9B B6B B10B B13B 3.7(3)
B2B B6B B10B B13B 69.6(3)
Co4B B6B B10B B13B 109.32(19)
B9B B6B B10B B12B 37.8(2)
B2B B6B B10B B12B 103.8(3)
Co4B B6B B10B B12B 143.48(18)
B12B B6B B10B Co4B -143.48(18)
B9B B6B B10B Co4B -105.65(18)
B2B B6B B10B Co4B -39.72(19)
C41B Co4B B10B B7B 87.83(15)
C1B Co4B B10B B7B -68.82(15)
C42B Co4B B10B B7B 66.25(18)
C43B Co4B B10B B7B 114.3(3)
C40B Co4B B10B B7B 128.23(14)
C44B Co4B B10B B7B 151.63(13)
B6B Co4B B10B B7B -133.70(19)
B3B Co4B B10B B7B -30.43(14)
B2B Co4B B10B B7B -106.61(15)
C41B Co4B B10B B6B -138.48(15)
C1B Co4B B10B B6B 64.87(16)
C42B Co4B B10B B6B -160.05(14)
C43B Co4B B10B B6B -112.0(3)
B7B Co4B B10B B6B 133.70(19)
C40B Co4B B10B B6B -98.07(14)
C44B Co4B B10B B6B -74.67(16)
B3B Co4B B10B B6B 103.27(15)
B2B Co4B B10B B6B 27.09(15)
C41B Co4B B10B B13B 121.6(2)
C1B Co4B B10B B13B -35.1(2)
C42B Co4B B10B B13B 100.0(2)
C43B Co4B B10B B13B 148.1(2)
B7B Co4B B10B B13B 33.75(18)
C40B Co4B B10B B13B 161.98(19)
C44B Co4B B10B B13B -174.62(16)
B6B Co4B B10B B13B -99.9(2)
B3B Co4B B10B B13B 3.3(2)
B2B Co4B B10B B13B -72.9(2)
C41B Co4B B10B B12B -172.8(2)
C1B Co4B B10B B12B 30.5(2)
C42B Co4B B10B B12B 165.62(17)
C43B Co4B B10B B12B -146.3(3)
B7B Co4B B10B B12B 99.4(2)
C40B Co4B B10B B12B -132.4(2)
C44B Co4B B10B B12B -109.00(19)
B6B Co4B B10B B12B -34.33(18)
B3B Co4B B10B B12B 68.9(2)
B2B Co4B B10B B12B -7.2(2)
C81B C8B B11B B9B 152.4(2)
B13B C8B B11B B9B -98.8(2)
B7B C8B B11B B9B -60.7(3)
B3B C8B B11B B9B 13.2(3)
B5B C8B B11B B9B 41.0(2)
C81B C8B B11B B13B -108.8(2)
B7B C8B B11B B13B 38.1(2)
B3B C8B B11B B13B 112.0(2)
B5B C8B B11B B13B 139.7(2)
C81B C8B B11B B12B -143.9(2)
B13B C8B B11B B12B -35.1(2)
B7B C8B B11B B12B 3.0(3)
B3B C8B B11B B12B 76.9(3)
B5B C8B B11B B12B 104.6(2)
C81B C8B B11B B5B 111.5(2)
B13B C8B B11B B5B -139.7(2)
B7B C8B B11B B5B -101.7(2)
B3B C8B B11B B5B -27.8(2)
B12B B9B B11B C8B 95.9(2)
B6B B9B B11B C8B 56.9(3)
B2B B9B B11B C8B -8.9(3)
B5B B9B B11B C8B -41.5(2)
B12B B9B B11B B13B 33.2(2)
B6B B9B B11B B13B -5.9(3)
B2B B9B B11B B13B -71.7(3)
B5B B9B B11B B13B -104.2(2)
B6B B9B B11B B12B -39.04(19)
B2B B9B B11B B12B -104.8(2)
B5B B9B B11B B12B -137.4(2)
B12B B9B B11B B5B 137.4(2)
B6B B9B B11B B5B 98.4(2)
B2B B9B B11B B5B 32.6(2)
C1B B5B B11B C8B 65.3(3)
B9B B5B B11B C8B 137.9(2)
B3B B5B B11B C8B 21.01(17)
B2B B5B B11B C8B 111.30(19)
C1B B5B B11B B9B -72.6(3)
C8B B5B B11B B9B -137.9(2)
B3B B5B B11B B9B -116.9(2)
B2B B5B B11B B9B -26.62(18)
C1B B5B B11B B13B 29.4(4)
B9B B5B B11B B13B 102.0(2)
C8B B5B B11B B13B -35.91(18)
B3B B5B B11B B13B -14.9(3)
B2B B5B B11B B13B 75.4(2)
C1B B5B B11B B12B -34.2(4)
B9B B5B B11B B12B 38.44(19)
C8B B5B B11B B12B -99.5(2)
B3B B5B B11B B12B -78.5(2)
B2B B5B B11B B12B 11.8(3)
B11B B9B B12B B6B -136.0(2)
B2B B9B B12B B6B -26.3(2)
B5B B9B B12B B6B -97.7(2)
B11B B9B B12B B13B -33.8(2)
B6B B9B B12B B13B 102.2(2)
B2B B9B B12B B13B 75.9(3)
B5B B9B B12B B13B 4.5(3)
B6B B9B B12B B11B 136.0(2)
B2B B9B B12B B11B 109.7(2)
B5B B9B B12B B11B 38.31(18)
B11B B9B B12B B10B -97.9(2)
B6B B9B B12B B10B 38.1(2)
B2B B9B B12B B10B 11.8(3)
B5B B9B B12B B10B -59.6(3)
B10B B6B B12B B9B 137.5(2)
B2B B6B B12B B9B 26.2(2)
Co4B B6B B12B B9B 101.0(2)
B9B B6B B12B B13B -102.3(2)
B10B B6B B12B B13B 35.2(2)
B2B B6B B12B B13B -76.1(3)
Co4B B6B B12B B13B -1.3(3)
B9B B6B B12B B11B -38.46(19)
B10B B6B B12B B11B 99.0(2)
B2B B6B B12B B11B -12.3(3)
Co4B B6B B12B B11B 62.5(2)
B9B B6B B12B B10B -137.5(2)
B2B B6B B12B B10B -111.3(2)
Co4B B6B B12B B10B -36.48(18)
C8B B11B B12B B9B -108.5(2)
B13B B11B B12B B9B -143.1(2)
B5B B11B B12B B9B -40.0(2)
C8B B11B B12B B6B -69.3(3)
B9B B11B B12B B6B 39.2(2)
B13B B11B B12B B6B -103.9(2)
B5B B11B B12B B6B -0.9(3)
C8B B11B B12B B13B 34.58(19)
B9B B11B B12B B13B 143.1(2)
B5B B11B B12B B13B 103.0(2)
C8B B11B B12B B10B -6.4(3)
B9B B11B B12B B10B 102.1(2)
B13B B11B B12B B10B -40.99(19)
B5B B11B B12B B10B 62.0(3)
B7B B10B B12B B9B 69.6(3)
B6B B10B B12B B9B -38.3(2)
B13B B10B B12B B9B 103.1(2)
Co4B B10B B12B B9B -1.1(3)
B7B B10B B12B B6B 107.9(2)
B13B B10B B12B B6B 141.4(2)
Co4B B10B B12B B6B 37.21(18)
B7B B10B B12B B13B -33.45(19)
B6B B10B B12B B13B -141.4(2)
Co4B B10B B12B B13B -104.2(2)
B7B B10B B12B B11B 7.6(3)
B6B B10B B12B B11B -100.3(2)
B13B B10B B12B B11B 41.08(19)
Co4B B10B B12B B11B -63.1(2)
C81B C8B B13B B7B -113.1(2)
B11B C8B B13B B7B 140.1(2)
B3B C8B B13B B7B 27.5(2)
B5B C8B B13B B7B 102.4(2)
C81B C8B B13B B12B 142.7(2)
B11B C8B B13B B12B 35.91(19)
B7B C8B B13B B12B -104.2(2)
B3B C8B B13B B12B -76.7(3)
B5B C8B B13B B12B -1.9(3)
C81B C8B B13B B11B 106.7(2)
B7B C8B B13B B11B -140.1(2)
B3B C8B B13B B11B -112.6(2)
B5B C8B B13B B11B -37.76(18)
C81B C8B B13B B10B -153.5(2)
B11B C8B B13B B10B 99.8(2)
B7B C8B B13B B10B -40.37(19)
B3B C8B B13B B10B -12.9(3)
B5B C8B B13B B10B 62.0(2)
B10B B7B B13B C8B -134.0(2)
B3B B7B B13B C8B -23.53(19)
Co4B B7B B13B C8B -96.92(19)
C8B B7B B13B B12B 99.1(2)
B10B B7B B13B B12B -34.9(2)
B3B B7B B13B B12B 75.6(3)
Co4B B7B B13B B12B 2.2(3)
C8B B7B B13B B11B 34.82(18)
B10B B7B B13B B11B -99.2(2)
B3B B7B B13B B11B 11.3(3)
Co4B B7B B13B B11B -62.1(2)
C8B B7B B13B B10B 134.0(2)
B3B B7B B13B B10B 110.5(2)
Co4B B7B B13B B10B 37.11(18)
B9B B12B B13B C8B -1.7(3)
B6B B12B B13B C8B 63.2(3)
B11B B12B B13B C8B -34.96(19)
B10B B12B B13B C8B 98.4(2)
B9B B12B B13B B7B -65.5(3)
B6B B12B B13B B7B -0.5(3)
B11B B12B B13B B7B -98.7(2)
B10B B12B B13B B7B 34.6(2)
B9B B12B B13B B11B 33.25(19)
B6B B12B B13B B11B 98.2(2)
B10B B12B B13B B11B 133.3(2)
B9B B12B B13B B10B -100.1(2)
B6B B12B B13B B10B -35.1(2)
B11B B12B B13B B10B -133.3(2)
B9B B11B B13B C8B 106.7(2)
B12B B11B B13B C8B 140.1(2)
B5B B11B B13B C8B 38.70(19)
C8B B11B B13B B7B -35.50(19)
B9B B11B B13B B7B 71.2(3)
B12B B11B B13B B7B 104.6(2)
B5B B11B B13B B7B 3.2(3)
C8B B11B B13B B12B -140.1(2)
B9B B11B B13B B12B -33.4(2)
B5B B11B B13B B12B -101.4(2)
C8B B11B B13B B10B -98.6(2)
B9B B11B B13B B10B 8.1(3)
B12B B11B B13B B10B 41.45(19)
B5B B11B B13B B10B -60.0(3)
B7B B10B B13B C8B 40.20(18)
B6B B10B B13B C8B -67.9(2)
B12B B10B B13B C8B -102.1(2)
Co4B B10B B13B C8B 4.0(3)
B6B B10B B13B B7B -108.1(2)
B12B B10B B13B B7B -142.3(2)
Co4B B10B B13B B7B -36.18(17)
B7B B10B B13B B12B 142.3(2)
B6B B10B B13B B12B 34.2(2)
Co4B B10B B13B B12B 106.1(2)
B7B B10B B13B B11B 101.0(2)
B6B B10B B13B B11B -7.1(3)
B12B B10B B13B B11B -41.25(19)
Co4B B10B B13B B11B 64.8(2)
C41B Co4B C40B C48B 126.9(3)
C1B Co4B C40B C48B -109.9(3)
C42B Co4B C40B C48B 165.7(3)
C43B Co4B C40B C48B -150.7(3)
B7B Co4B C40B C48B 77.7(3)
B10B Co4B C40B C48B 35.0(3)
C44B Co4B C40B C48B -113.6(3)
B6B Co4B C40B C48B -13.6(3)
B3B Co4B C40B C48B 133.4(3)
B2B Co4B C40B C48B -57.6(3)
C41B Co4B C40B C44B -119.5(2)
C1B Co4B C40B C44B 3.8(3)
C42B Co4B C40B C44B -80.71(15)
C43B Co4B C40B C44B -37.07(14)
B7B Co4B C40B C44B -168.67(14)
B10B Co4B C40B C44B 148.59(16)
B6B Co4B C40B C44B 100.03(15)
B3B Co4B C40B C44B -113.0(3)
B2B Co4B C40B C44B 56.02(18)
C1B Co4B C40B C41B 123.2(2)
C42B Co4B C40B C41B 38.77(15)
C43B Co4B C40B C41B 82.41(16)
B7B Co4B C40B C41B -49.20(18)
B10B Co4B C40B C41B -91.93(17)
C44B Co4B C40B C41B 119.5(2)
B6B Co4B C40B C41B -140.50(16)
B3B Co4B C40B C41B 6.5(3)
B2B Co4B C40B C41B 175.49(15)
C48B C40B C41B C42B 175.0(3)
C44B C40B C41B C42B -3.4(3)
Co4B C40B C41B C42B -62.83(17)
C48B C40B C41B Co4B -122.2(3)
C44B C40B C41B Co4B 59.39(16)
C1B Co4B C41B C42B -16.2(3)
C43B Co4B C41B C42B 37.22(15)
B7B Co4B C41B C42B -104.48(17)
B10B Co4B C41B C42B -153.24(16)
C40B Co4B C41B C42B 116.8(2)
C44B Co4B C41B C42B 80.29(16)
B6B Co4B C41B C42B 168.48(16)
B3B Co4B C41B C42B -60.52(18)
B2B Co4B C41B C42B 102.3(4)
C1B Co4B C41B C40B -132.94(18)
C42B Co4B C41B C40B -116.8(2)
C43B Co4B C41B C40B -79.55(15)
B7B Co4B C41B C40B 138.75(16)
B10B Co4B C41B C40B 89.99(16)
C44B Co4B C41B C40B -36.48(14)
B6B Co4B C41B C40B 51.72(19)
B3B Co4B C41B C40B -177.29(14)
B2B Co4B C41B C40B -14.5(5)
C40B C41B C42B C43B 4.6(3)
Co4B C41B C42B C43B -60.23(17)
C40B C41B C42B Co4B 64.80(16)
C1B Co4B C42B C41B 170.84(15)
C43B Co4B C42B C41B -119.4(2)
B7B Co4B C42B C41B 79.04(17)
B10B Co4B C42B C41B 34.7(2)
C40B Co4B C42B C41B -39.00(15)
C44B Co4B C42B C41B -81.57(16)
B6B Co4B C42B C41B -36.3(5)
B3B Co4B C42B C41B 129.64(16)
B2B Co4B C42B C41B -156.59(17)
C41B Co4B C42B C43B 119.4(2)
C1B Co4B C42B C43B -69.74(17)
B7B Co4B C42B C43B -161.55(16)
B10B Co4B C42B C43B 154.15(16)
C40B Co4B C42B C43B 80.41(16)
C44B Co4B C42B C43B 37.85(15)
B6B Co4B C42B C43B 83.1(4)
B3B Co4B C42B C43B -110.95(16)
B2B Co4B C42B C43B -37.2(2)
C41B C42B C43B C44B -3.9(3)
Co4B C42B C43B C44B -62.96(17)
C41B C42B C43B Co4B 59.03(17)
C41B Co4B C43B C42B -37.44(16)
C1B Co4B C43B C42B 116.66(16)
B7B Co4B C43B C42B 27.0(2)
B10B Co4B C43B C42B -66.3(3)
C40B Co4B C43B C42B -81.49(16)
C44B Co4B C43B C42B -118.0(2)
B6B Co4B C43B C42B -157.29(17)
B3B Co4B C43B C42B 76.62(17)
B2B Co4B C43B C42B 156.59(16)
C41B Co4B C43B C44B 80.54(16)
C1B Co4B C43B C44B -125.37(15)
C42B Co4B C43B C44B 118.0(2)
B7B Co4B C43B C44B 145.01(16)
B10B Co4B C43B C44B 51.7(3)
C40B Co4B C43B C44B 36.49(14)
B6B Co4B C43B C44B -39.3(2)
B3B Co4B C43B C44B -165.40(14)
B2B Co4B C43B C44B -85.43(16)
C48B C40B C44B C45B 1.1(3)
C41B C40B C44B C45B 179.8(2)
Co4B C40B C44B C45B -124.1(2)
C48B C40B C44B C43B -177.7(2)
C41B C40B C44B C43B 1.0(3)
Co4B C40B C44B C43B 57.05(16)
C48B C40B C44B Co4B 125.3(2)
C41B C40B C44B Co4B -56.04(16)
C42B C43B C44B C45B -176.8(2)
Co4B C43B C44B C45B 122.7(3)
C42B C43B C44B C40B 1.8(3)
Co4B C43B C44B C40B -58.71(16)
C42B C43B C44B Co4B 60.47(17)
C41B Co4B C44B C45B 150.8(3)
C1B Co4B C44B C45B -65.0(3)
C42B Co4B C44B C45B -165.3(3)
C43B Co4B C44B C45B -127.1(3)
B7B Co4B C44B C45B 138.7(3)
B10B Co4B C44B C45B 73.9(3)
C40B Co4B C44B C45B 113.0(3)
B6B Co4B C44B C45B 26.1(3)
B3B Co4B C44B C45B -102.6(3)
B2B Co4B C44B C45B -23.5(2)
C41B Co4B C44B C40B 37.82(15)
C1B Co4B C44B C40B -178.06(14)
C42B Co4B C44B C40B 81.69(16)
C43B Co4B C44B C40B 119.9(2)
B7B Co4B C44B C40B 25.7(3)
B10B Co4B C44B C40B -39.18(19)
B6B Co4B C44B C40B -86.96(16)
B3B Co4B C44B C40B 144.36(18)
B2B Co4B C44B C40B -136.58(15)
C41B Co4B C44B C43B -82.04(16)
C1B Co4B C44B C43B 62.09(16)
C42B Co4B C44B C43B -38.16(15)
B7B Co4B C44B C43B -94.2(3)
B10B Co4B C44B C43B -159.03(16)
C40B Co4B C44B C43B -119.9(2)
B6B Co4B C44B C43B 153.18(15)
B3B Co4B C44B C43B 24.5(2)
B2B Co4B C44B C43B 103.57(16)
C40B C44B C45B C46B -1.9(3)
C43B C44B C45B C46B 176.6(3)
Co4B C44B C45B C46B -89.5(3)
C44B C45B C46B C47B 0.9(4)
C45B C46B C47B C48B 0.9(4)
C46B C47B C48B C40B -1.6(4)
C44B C40B C48B C47B 0.6(4)
C41B C40B C48B C47B -177.7(3)
Co4B C40B C48B C47B 90.0(3)
